data_7712637
loop_
_publ_author_name
'Volostnykh, Marina V.'
'Kirakosyan, Gayane'
'Sinelshchikova, Anna A.'
'Loboda, Polina'
'Dorovatovskii, Pavel'
'Maxim, Mihailov'
'Tsivadze, Aslan Yu'
'Sokolov, Maksim Nailyevich'
'Gorbunova, Yulia G.'

_publ_section_title
;
 Supramolecular Hybrids Based on Ru(II) Porphyrin and Octahedral Mo(II)
 Iodide Cluster
;
_journal_name_full 'Dalton Transactions'
_journal_paper_doi 10.1039/D3DT00251A
_journal_year 2023
_chemical_formula_moiety 'C246 H168 I8 Mo6 N30 O18 Ru6, 2(C35 H26 N4 O2 Ru), 4(C3 D6 O), 2(C16 H33 N)'
_chemical_formula_sum 'C360 H292 D24 I8 Mo6 N40 O26 Ru8'
_chemical_formula_weight 8042.06
_chemical_name_common CP6+2
_chemical_properties_physical Photo-sensitive
_space_group_crystal_system triclinic
_space_group_IT_number 2
_space_group_name_Hall '-P 1'
_space_group_name_H-M_alt 'P -1'
_atom_sites_solution_hydrogens mixed
_audit_creation_date 2023-02-21
_audit_creation_method
;
Olex2 1.3
(compiled 2020.11.12 svn.r5f609507 for OlexSys, GUI svn.r6408)
;
_audit_update_record
;
2023-02-27 deposited with the CCDC.	2023-03-15 downloaded from the CCDC.
;
_cell_angle_alpha 110.2710(10)
_cell_angle_beta 109.4890(10)
_cell_angle_gamma 99.2040(10)
_cell_formula_units_Z 1
_cell_length_a 21.1183(7)
_cell_length_b 22.5011(7)
_cell_length_c 24.4219(8)
_cell_measurement_reflns_used 4620
_cell_measurement_temperature 140(2)
_cell_measurement_theta_max 23.023
_cell_measurement_theta_min 2.314
_cell_volume 9751.6(6)
_computing_cell_refinement 'SAINT V8.40B (?, 2016)'
_computing_data_reduction 'SAINT V8.40B (?, 2016)'
_computing_molecular_graphics 'Olex2 1.3 (Dolomanov et al., 2009)'
_computing_publication_material 'Olex2 1.3 (Dolomanov et al., 2009)'
_computing_structure_refinement 'SHELXL 2018/3 (Sheldrick, 2015)'
_computing_structure_solution 'SHELXT 2018/2 (Sheldrick, 2018)'
_diffrn_ambient_temperature 140(2)
_diffrn_measured_fraction_theta_full 0.999
_diffrn_measured_fraction_theta_max 0.999
_diffrn_measurement_device_type 'Bruker APEX II area-detector diffractometer'
_diffrn_radiation_type MoK\a
_diffrn_radiation_wavelength 0.71073
_diffrn_reflns_av_R_equivalents 0.0663
_diffrn_reflns_av_unetI/netI 0.0707
_diffrn_reflns_Laue_measured_fraction_full 0.999
_diffrn_reflns_Laue_measured_fraction_max 0.999
_diffrn_reflns_limit_h_max 25
_diffrn_reflns_limit_h_min -25
_diffrn_reflns_limit_k_max 27
_diffrn_reflns_limit_k_min -27
_diffrn_reflns_limit_l_max 29
_diffrn_reflns_limit_l_min -29
_diffrn_reflns_number 164313
_diffrn_reflns_point_group_measured_fraction_full 0.999
_diffrn_reflns_point_group_measured_fraction_max 0.999
_diffrn_reflns_theta_full 25.242
_diffrn_reflns_theta_max 25.350
_diffrn_reflns_theta_min 1.796
_exptl_absorpt_coefficient_mu 1.179
_exptl_absorpt_correction_T_max 0.7456
_exptl_absorpt_correction_T_min 0.6112
_exptl_absorpt_correction_type multi-scan
_exptl_absorpt_process_details
;
SADABS-2016/2 (Bruker,2016/2) was used for absorption correction.
wR2(int) was 0.0818 before and 0.0588 after correction.
The Ratio of minimum to maximum transmission is 0.8197.
The \l/2 correction factor is Not present.
;
_exptl_crystal_colour 'dark red'
_exptl_crystal_colour_modifier dark
_exptl_crystal_colour_primary red
_exptl_crystal_density_diffrn 1.369
_exptl_crystal_description block
_exptl_crystal_F_000 3992
_exptl_crystal_preparation Luminescent
_exptl_crystal_recrystallization_method 'heptane, acetone-d6'
_exptl_crystal_size_max 0.4
_exptl_crystal_size_mid 0.3
_exptl_crystal_size_min 0.25
_refine_diff_density_max 2.751
_refine_diff_density_min -1.426
_refine_diff_density_rms 0.173
_refine_ls_extinction_method none
_refine_ls_goodness_of_fit_ref 1.041
_refine_ls_hydrogen_treatment constr
_refine_ls_matrix_type full
_refine_ls_number_parameters 2009
_refine_ls_number_reflns 35660
_refine_ls_number_restraints 130
_refine_ls_restrained_S_all 1.042
_refine_ls_R_factor_all 0.1381
_refine_ls_R_factor_gt 0.0778
_refine_ls_shift/su_max 0.004
_refine_ls_shift/su_mean 0.000
_refine_ls_structure_factor_coef Fsqd
_refine_ls_weighting_details 'w=1/[\s^2^(Fo^2^)+(0.1367P)^2^+70.8085P] where P=(Fo^2^+2Fc^2^)/3'
_refine_ls_weighting_scheme calc
_refine_ls_wR_factor_gt 0.2133
_refine_ls_wR_factor_ref 0.2748
_reflns_Friedel_coverage 0.000
_reflns_number_gt 20442
_reflns_number_total 35660
_reflns_threshold_expression 'I > 2\s(I)'
_cod_data_source_file d3dt00251a2.cif
_cod_data_source_block mv715lt
_cod_database_code 7712637
_shelx_shelxl_version_number 2018/3
_shelx_space_group_comment
;
The symmetry employed for this shelxl refinement is uniquely defined
by the following loop, which should always be used as a source of
symmetry information in preference to the above space-group names.
They are only intended as comments.
;
_shelx_estimated_absorpt_t_max 0.757
_shelx_estimated_absorpt_t_min 0.650
_olex2_refinement_description
;
1. Fixed Uiso
 At 1.2 times of:
  All C(H) groups, All C(H,H) groups
 At 1.5 times of:
  All C(H,H,H) groups, All O(H,H) groups
2. Restrained distances
 N51-C51 \\sim N51-C61 \\sim N51-C81 \\sim N51-C71
 with sigma of 0.04
 C51-C52 \\sim C52-C53 \\sim C53-C54 \\sim C61-C62 \\sim C62-C63 \\sim C63-C64
\\sim C71-C72 \\sim C72-C73
 \\sim C73-C74 \\sim C81-C82 \\sim C82-C83 \\sim C83-C84
 with sigma of 0.04
 C51-C53 \\sim C52-C54 \\sim C61-C63 \\sim C62-C64 \\sim C71-C73 \\sim C72-C74
\\sim C81-C83 \\sim C82-C84
 with sigma of 0.04
3. Uiso/Uaniso restraints and constraints
Uanis(C132) \\sim Ueq: with sigma of 0.1 and sigma for terminal atoms of 0.2
Uanis(C230) \\sim Ueq: with sigma of 0.1 and sigma for terminal atoms of 0.2
Uanis(C231) \\sim Ueq, Uanis(C232) \\sim Ueq: with sigma of 0.1 and sigma for
terminal atoms of 0.2
Uanis(C8) \\sim Ueq: with sigma of 0.1 and sigma for terminal atoms of 0.2
4. Others
 Fixed Sof: O1(0.5) C1(0.5) D1A(0.5) D1B(0.5) D1C(0.5) C6(0.5) C10(0.5)
 D10A(0.5) D10B(0.5) D10C(0.5) O2(0.5) C2(0.5) C17(0.5) D17A(0.5) D17B(0.5)
 D17C(0.5) C18(0.5) D18A(0.5) D18B(0.5) D18C(0.5) O5(0.5) C3(0.5) D3A(0.5)
 D3B(0.5) D3C(0.5) C7(0.5) O15(0.5) C4(0.5) D4A(0.5) D4B(0.5) D4C(0.5) C5(0.5)
 C9(0.5) D9A(0.5) D9B(0.5) D9C(0.5) C8(0.5) D8A(0.5) D8B(0.5) D8C(0.5)
 Fixed X: H41A(0.80018) H41B(0.76946)
 Fixed Y: H41A(0.66619) H41B(0.71728)
 Fixed Z: H41A(0.71928) H41B(0.72789)
5.a Secondary CH2 refined with riding coordinates:
 C51(H51A,H51B), C71(H71A,H71B), C81(H81A,H81B), C52(H52A,H52B), C62(H62A,
 H62B), C61(H61A,H61B), C73(H73A,H73B), C72(H72A,H72B), C63(H63A,H63B),
 C53(H53A,H53B), C83(H83A,H83B), C82(H82A,H82B)
5.b Me refined with riding coordinates:
 C115(H11A,H11B,H11C), C132(H13A,H13B,H13C), C215(H21A,H21B,H21C), C232(H23A,
 H23B,H23C), C315(H31A,H31B,H31C), C332(H33A,H33B,H33C), C415(H41C,H41D,H41E),
 C432(H43A,H43B,H43C), C17(D17A,D17B,D17C), C18(D18A,D18B,D18C), C84(H84A,H84B,
 H84C), C54(H54A,H54B,H54C), C74(H74A,H74B,H74C), C8(D8A,D8B,D8C)
5.c Aromatic/amide H refined with riding coordinates:
 C12(H12), C13(H13), C14(H14), C15(H15), C22(H22), C23(H23), C24(H24),
 C25(H25), C32(H32), C33(H33), C34(H34), C35(H35), C102(H102), C103(H103),
 C105(H105), C107(H107), C108(H108), C112(H112), C113(H113), C116(H116),
 C117(H117), C119(H119), C120(H120), C122(H122), C124(H124), C125(H125),
 C129(H129), C130(H130), C133(H133), C134(H134), C202(H202), C203(H203),
 C205(H205), C207(H207), C208(H208), C212(H212), C213(H213), C216(H216),
 C217(H217), C219(H219), C220(H220), C222(H222), C224(H224), C225(H225),
 C229(H229), C230(H230), C233(H233), C234(H234), C302(H302), C303(H303),
 C305(H305), C307(H307), C308(H308), C312(H312), C313(H313), C316(H316),
 C317(H317), C319(H319), C320(H320), C322(H322), C324(H324), C325(H325),
 C329(H329), C330(H330), C333(H333), C334(H334), C402(H402), C403(H403),
 C405(H405), C407(H407), C408(H408), C412(H412), C413(H413), C416(H416),
 C417(H417), C419(H419), C420(H420), C422(H422), C424(H424), C425(H425),
 C429(H429), C430(H430), C433(H433), C434(H434)
5.d Idealised Me refined as rotating group:
 C1(D1A,D1B,D1C), C10(D10A,D10B,D10C), C3(D3A,D3B,D3C), C4(D4A,D4B,D4C),
 C9(D9A,D9B,D9C)
;
_smtbx_masks_special_details
;
A solvent mask was calculated and 653 electrons were 
found in a volume of 2231\%A^3^ in 2 voids per unit cell. 
This is consistent with the presence of 
1[C3D6O] per Formula Unit 
which account for 662 electrons 
per unit cell.
;
_smtbx_masks_void_probe_radius 1.2
_smtbx_masks_void_truncation_radius 1.2
_olex2_submission_special_instructions 'No special instructions were received'

loop_
_space_group_symop_operation_xyz
'x, y, z'
'-x, -y, -z'

loop_
_atom_site_label
_atom_site_type_symbol
_atom_site_fract_x
_atom_site_fract_y
_atom_site_fract_z
_atom_site_U_iso_or_equiv
_atom_site_adp_type
_atom_site_occupancy
_atom_site_site_symmetry_order
_atom_site_calc_flag
_atom_site_refinement_flags_posn
_atom_site_refinement_flags_adp
_atom_site_refinement_flags_occupancy
_atom_site_disorder_assembly
_atom_site_disorder_group
I1 I 0.58722(4) 0.43728(3) 0.40966(4) 0.0524(2) Uani 1 1 d . . . . .
I2 I 0.39506(4) 0.44713(3) 0.34247(3) 0.0513(2) Uani 1 1 d . . . . .
I3 I 0.45504(4) 0.63013(3) 0.47323(3) 0.0521(2) Uani 1 1 d . . . . .
I4 I 0.35201(4) 0.37773(3) 0.45773(4) 0.0512(2) Uani 1 1 d . . . . .
Ru11 Ru 0.37826(5) -0.03598(4) 0.26552(4) 0.0483(2) Uani 1 1 d . . . . .
Ru21 Ru 0.70035(6) 0.76923(5) 0.26329(5) 0.0689(3) Uani 1 1 d . . . . .
Ru31 Ru 0.96978(6) 0.39227(5) 0.73754(5) 0.0682(3) Uani 1 1 d . . . . .
Mo1 Mo 0.47022(4) 0.41179(4) 0.43629(4) 0.0417(2) Uani 1 1 d . . . . .
Mo2 Mo 0.52038(5) 0.53250(4) 0.44385(4) 0.0434(2) Uani 1 1 d . . . . .
Mo3 Mo 0.59279(4) 0.49654(4) 0.53263(4) 0.0430(2) Uani 1 1 d . . . . .
O11 O 0.4387(4) 0.3115(3) 0.3690(4) 0.0520(18) Uani 1 1 d . . . . .
O12 O 0.3348(5) 0.2803(3) 0.2844(4) 0.070(2) Uani 1 1 d . . . . .
O13 O 0.3792(5) -0.1706(4) 0.2599(6) 0.108(4) Uani 1 1 d . . . . .
O21 O 0.5488(4) 0.5723(3) 0.3853(4) 0.0566(19) Uani 1 1 d . . . . .
O22 O 0.5085(6) 0.4906(5) 0.2851(6) 0.114(4) Uani 1 1 d . . . . .
O23 O 0.7745(6) 0.8714(5) 0.2354(5) 0.090(3) Uani 1 1 d . . . . .
O31 O 0.6947(4) 0.4881(3) 0.5684(3) 0.0519(18) Uani 1 1 d . . . . .
O32 O 0.7572(5) 0.5885(3) 0.6481(4) 0.078(3) Uani 1 1 d . . . . .
O33 O 1.0624(5) 0.3255(4) 0.7992(4) 0.083(3) Uani 1 1 d . . . . .
N11 N 0.3803(4) 0.0663(4) 0.2813(4) 0.043(2) Uani 1 1 d . . . . .
N12 N 0.3998(5) -0.0449(4) 0.1878(5) 0.055(2) Uani 1 1 d . . . . .
N13 N 0.2722(5) -0.0666(4) 0.2086(4) 0.048(2) Uani 1 1 d . . . . .
N14 N 0.3559(4) -0.0217(4) 0.3431(4) 0.044(2) Uani 1 1 d . . . . .
N15 N 0.4847(4) 0.0022(4) 0.3227(4) 0.048(2) Uani 1 1 d . . . . .
N21 N 0.6490(6) 0.6943(5) 0.2843(5) 0.077(3) Uani 1 1 d . . . . .
N22 N 0.6029(7) 0.7755(6) 0.2172(6) 0.088(4) Uani 1 1 d . . . . .
N23 N 0.7112(5) 0.8389(5) 0.3495(5) 0.062(3) Uani 1 1 d . . . . .
N24 N 0.7932(6) 0.7579(5) 0.3101(5) 0.067(3) Uani 1 1 d . . . . .
N25 N 0.6856(8) 0.6926(6) 0.1790(5) 0.090(4) Uani 1 1 d . . . . .
N31 N 0.8978(5) 0.4398(4) 0.6967(4) 0.060(3) Uani 1 1 d . . . . .
N32 N 0.9540(8) 0.4297(6) 0.8193(5) 0.084(4) Uani 1 1 d . . . . .
N33 N 0.8847(6) 0.3076(5) 0.6977(4) 0.063(3) Uani 1 1 d . . . . .
N34 N 0.9789(5) 0.3603(5) 0.6521(5) 0.060(3) Uani 1 1 d . . . . .
N35 N 1.0499(7) 0.4803(5) 0.7753(6) 0.078(4) Uani 1 1 d . . . . .
C11 C 0.3786(6) -0.1190(5) 0.2581(6) 0.063(3) Uani 1 1 d . . . . .
C12 C 0.4140(6) 0.1814(4) 0.3552(5) 0.049(3) Uani 1 1 d . . . . .
H12 H 0.437178 0.214499 0.398412 0.058 Uiso 1 1 calc R U . . .
C13 C 0.4099(6) 0.1157(5) 0.3410(5) 0.054(3) Uani 1 1 d . . . . .
H13 H 0.429426 0.104671 0.375884 0.065 Uiso 1 1 calc R U . . .
C14 C 0.3522(6) 0.0838(5) 0.2340(5) 0.056(3) Uani 1 1 d . . . . .
H14 H 0.331941 0.050208 0.190989 0.067 Uiso 1 1 calc R U . . .
C15 C 0.3508(6) 0.1471(5) 0.2434(5) 0.060(3) Uani 1 1 d . . . . .
H15 H 0.327461 0.155958 0.207863 0.072 Uiso 1 1 calc R U . . .
C16 C 0.3836(5) 0.1982(5) 0.3051(5) 0.045(2) Uani 1 1 d . . . . .
C20 C 0.3849(6) 0.2701(5) 0.3192(5) 0.056(3) Uani 1 1 d . . . . .
C21 C 0.7454(7) 0.8328(7) 0.2462(6) 0.070(4) Uani 1 1 d . . . . .
C22 C 0.5617(9) 0.5913(8) 0.2495(7) 0.103(6) Uani 1 1 d . . . . .
H22 H 0.525057 0.552958 0.214864 0.124 Uiso 1 1 calc R U . . .
C23 C 0.5957(10) 0.6397(8) 0.2373(8) 0.110(6) Uani 1 1 d . . . . .
H23 H 0.580857 0.634282 0.194121 0.132 Uiso 1 1 calc R U . . .
C24 C 0.6700(7) 0.6955(7) 0.3436(6) 0.071(4) Uani 1 1 d . . . . .
H24 H 0.711442 0.729955 0.377176 0.085 Uiso 1 1 calc R U . . .
C25 C 0.6357(7) 0.6506(6) 0.3589(6) 0.062(3) Uani 1 1 d . . . . .
H25 H 0.651246 0.656913 0.402352 0.074 Uiso 1 1 calc R U . . .
C26 C 0.5810(7) 0.5986(7) 0.3131(7) 0.078(4) Uani 1 1 d . . . . .
C27 C 0.5419(7) 0.5470(7) 0.3273(7) 0.073(4) Uani 1 1 d . . . . .
C31 C 1.0279(7) 0.3517(6) 0.7735(6) 0.074(4) Uani 1 1 d . . . . .
C32 C 0.8570(6) 0.5330(5) 0.7056(5) 0.058(3) Uani 1 1 d . . . . .
H32 H 0.863104 0.578373 0.730355 0.069 Uiso 1 1 calc R U . . .
C33 C 0.9025(7) 0.5026(5) 0.7301(5) 0.071(4) Uani 1 1 d . . . . .
H33 H 0.938889 0.527073 0.772420 0.085 Uiso 1 1 calc R U . . .
C34 C 0.8455(6) 0.4062(6) 0.6368(6) 0.062(3) Uani 1 1 d . . . . .
H34 H 0.842184 0.361706 0.612139 0.075 Uiso 1 1 calc R U . . .
C35 C 0.7977(6) 0.4329(5) 0.6100(5) 0.057(3) Uani 1 1 d . . . . .
H35 H 0.761495 0.407191 0.567784 0.068 Uiso 1 1 calc R U . . .
C36 C 0.8020(5) 0.4981(5) 0.6450(5) 0.050(3) Uani 1 1 d . . . . .
C37 C 0.7483(5) 0.5276(5) 0.6186(5) 0.051(3) Uani 1 1 d . . . . .
C101 C 0.4669(7) -0.0299(6) 0.1875(7) 0.068(3) Uani 1 1 d . . . . .
C102 C 0.4562(8) -0.0432(8) 0.1224(7) 0.078(4) Uani 1 1 d . . . . .
H102 H 0.492920 -0.037455 0.108637 0.093 Uiso 1 1 calc R U . . .
C103 C 0.3858(8) -0.0651(7) 0.0837(7) 0.079(4) Uani 1 1 d . . . . .
H103 H 0.363986 -0.076950 0.038866 0.095 Uiso 1 1 calc R U . . .
C104 C 0.3517(6) -0.0664(5) 0.1254(6) 0.060(3) Uani 1 1 d . . . . .
C105 C 0.2785(7) -0.0853(6) 0.1052(6) 0.065(3) Uani 1 1 d . . . . .
H105 H 0.250621 -0.100181 0.060599 0.078 Uiso 1 1 calc R U . . .
C106 C 0.2418(6) -0.0848(5) 0.1435(6) 0.057(3) Uani 1 1 d . . . . .
C107 C 0.1666(6) -0.1032(5) 0.1207(6) 0.061(3) Uani 1 1 d . . . . .
H107 H 0.133413 -0.117679 0.077613 0.073 Uiso 1 1 calc R U . . .
C108 C 0.1516(6) -0.0963(6) 0.1702(6) 0.059(3) Uani 1 1 d . . . . .
H108 H 0.105626 -0.104218 0.169317 0.071 Uiso 1 1 calc R U . . .
C109 C 0.2174(5) -0.0746(5) 0.2265(5) 0.051(3) Uani 1 1 d . . . . .
C110 C 0.2243(5) -0.0617(5) 0.2892(6) 0.048(3) Uani 1 1 d . . . . .
C111 C 0.1592(6) -0.0772(5) 0.2985(6) 0.057(3) Uani 1 1 d . . . . .
C112 C 0.1419(6) -0.0285(6) 0.3400(5) 0.056(3) Uani 1 1 d . . . . .
H112 H 0.172620 0.016097 0.363448 0.067 Uiso 1 1 calc R U . . .
C113 C 0.0802(6) -0.0457(7) 0.3468(6) 0.063(3) Uani 1 1 d . . . . .
H113 H 0.069919 -0.012202 0.375783 0.076 Uiso 1 1 calc R U . . .
C114 C 0.0330(6) -0.1088(7) 0.3136(6) 0.063(3) Uani 1 1 d . . . . .
C115 C -0.0350(7) -0.1234(9) 0.3216(8) 0.101(6) Uani 1 1 d . . . . .
H11A H -0.062382 -0.170608 0.294647 0.152 Uiso 1 1 calc R U . . .
H11B H -0.023932 -0.113377 0.366799 0.152 Uiso 1 1 calc R U . . .
H11C H -0.062724 -0.095735 0.308693 0.152 Uiso 1 1 calc R U . . .
C116 C 0.0497(6) -0.1570(7) 0.2728(6) 0.067(3) Uani 1 1 d . . . . .
H116 H 0.017845 -0.201199 0.249037 0.080 Uiso 1 1 calc R U . . .
C117 C 0.1115(6) -0.1424(6) 0.2658(6) 0.059(3) Uani 1 1 d . . . . .
H117 H 0.122345 -0.177009 0.238428 0.071 Uiso 1 1 calc R U . . .
C118 C 0.2900(5) -0.0370(5) 0.3445(5) 0.047(3) Uani 1 1 d . . . . .
C119 C 0.2996(6) -0.0258(5) 0.4075(6) 0.053(3) Uani 1 1 d . . . . .
H119 H 0.262966 -0.033916 0.420915 0.064 Uiso 1 1 calc R U . . .
C120 C 0.3700(6) -0.0014(6) 0.4460(6) 0.056(3) Uani 1 1 d . . . . .
H120 H 0.391592 0.012438 0.491188 0.067 Uiso 1 1 calc R U . . .
C121 C 0.4053(6) -0.0005(5) 0.4057(5) 0.049(3) Uani 1 1 d . . . . .
C122 C 0.4781(5) 0.0217(5) 0.4266(6) 0.050(3) Uani 1 1 d . . . . .
H122 H 0.505762 0.037752 0.471413 0.060 Uiso 1 1 calc R U . . .
C123 C 0.5151(6) 0.0229(5) 0.3887(6) 0.055(3) Uani 1 1 d . . . . .
C124 C 0.5907(6) 0.0463(6) 0.4120(6) 0.061(3) Uani 1 1 d . . . . .
H124 H 0.624570 0.064076 0.455388 0.073 Uiso 1 1 calc R U . . .
C125 C 0.6040(7) 0.0381(7) 0.3602(7) 0.072(4) Uani 1 1 d . . . . .
H125 H 0.649821 0.048878 0.361140 0.087 Uiso 1 1 calc R U . . .
C126 C 0.5389(6) 0.0106(6) 0.3031(6) 0.061(3) Uani 1 1 d . . . . .
C127 C 0.5289(7) -0.0060(7) 0.2395(7) 0.070(4) Uani 1 1 d . . . . .
C128 C 0.5950(9) 0.0065(10) 0.2296(7) 0.091(5) Uani 1 1 d . . . . .
C129 C 0.6382(10) 0.0678(13) 0.2479(8) 0.131(8) Uani 1 1 d . . . . .
H129 H 0.626338 0.104763 0.270648 0.158 Uiso 1 1 calc R U . . .
C130 C 0.6979(13) 0.082(2) 0.2370(12) 0.184(18) Uani 1 1 d . . . . .
H130 H 0.725003 0.127175 0.252244 0.221 Uiso 1 1 calc R U . . .
C131 C 0.7159(12) 0.035(2) 0.2069(13) 0.166(16) Uani 1 1 d . . . . .
C132 C 0.7813(10) 0.045(2) 0.1908(11) 0.27(2) Uani 1 1 d . U . . .
H13A H 0.784631 0.001372 0.167062 0.407 Uiso 1 1 calc R U . . .
H13B H 0.776072 0.069828 0.164366 0.407 Uiso 1 1 calc R U . . .
H13C H 0.824406 0.070041 0.230780 0.407 Uiso 1 1 calc R U . . .
C133 C 0.6754(13) -0.033(2) 0.1865(11) 0.166(13) Uani 1 1 d . . . . .
H133 H 0.690669 -0.068639 0.166061 0.200 Uiso 1 1 calc R U . . .
C134 C 0.6146(9) -0.0477(11) 0.1964(8) 0.107(6) Uani 1 1 d . . . . .
H134 H 0.587096 -0.092521 0.181484 0.128 Uiso 1 1 calc R U . . .
C201 C 0.5596(10) 0.7401(9) 0.1510(9) 0.104(6) Uani 1 1 d . . . . .
C202 C 0.4989(12) 0.7606(10) 0.1387(8) 0.124(8) Uani 1 1 d . . . . .
H202 H 0.461048 0.745201 0.097611 0.148 Uiso 1 1 calc R U . . .
C203 C 0.5028(8) 0.8048(12) 0.1936(10) 0.119(7) Uani 1 1 d . . . . .
H203 H 0.468230 0.825548 0.199355 0.143 Uiso 1 1 calc R U . . .
C204 C 0.5722(9) 0.8151(9) 0.2441(8) 0.094(5) Uani 1 1 d . . . . .
C205 C 0.5990(8) 0.8589(8) 0.3092(8) 0.090(5) Uani 1 1 d . . . . .
H205 H 0.570448 0.884857 0.321229 0.108 Uiso 1 1 calc R U . . .
C206 C 0.6616(7) 0.8688(7) 0.3578(7) 0.077(4) Uani 1 1 d . . . . .
C207 C 0.6884(7) 0.9140(7) 0.4252(6) 0.073(4) Uani 1 1 d . . . . .
H207 H 0.664828 0.941483 0.444399 0.088 Uiso 1 1 calc R U . . .
C208 C 0.7529(7) 0.9103(6) 0.4560(6) 0.071(4) Uani 1 1 d . . . . .
H208 H 0.782185 0.934004 0.500820 0.085 Uiso 1 1 calc R U . . .
C209 C 0.7693(7) 0.8640(6) 0.4091(6) 0.059(3) Uani 1 1 d . . . . .
C210 C 0.8298(6) 0.8454(6) 0.4197(5) 0.057(3) Uani 1 1 d . . . . .
C211 C 0.8885(6) 0.8771(6) 0.4868(6) 0.059(3) Uani 1 1 d . . . . .
C212 C 0.8789(7) 0.8629(6) 0.5351(6) 0.064(3) Uani 1 1 d . . . . .
H212 H 0.833522 0.837835 0.527173 0.077 Uiso 1 1 calc R U . . .
C213 C 0.9345(8) 0.8847(6) 0.5946(6) 0.072(4) Uani 1 1 d . . . . .
H213 H 0.926569 0.873896 0.626568 0.086 Uiso 1 1 calc R U . . .
C214 C 1.0025(7) 0.9226(7) 0.6088(6) 0.074(4) Uani 1 1 d . . . . .
C215 C 1.0642(8) 0.9450(9) 0.6728(7) 0.096(5) Uani 1 1 d . . . . .
H21A H 1.048628 0.928868 0.700069 0.145 Uiso 1 1 calc R U . . .
H21B H 1.101549 0.926851 0.665876 0.145 Uiso 1 1 calc R U . . .
H21C H 1.082577 0.993816 0.693919 0.145 Uiso 1 1 calc R U . . .
C216 C 1.0106(7) 0.9392(7) 0.5606(6) 0.071(4) Uani 1 1 d . . . . .
H216 H 1.055055 0.966608 0.568985 0.086 Uiso 1 1 calc R U . . .
C217 C 0.9542(6) 0.9160(6) 0.5008(6) 0.062(3) Uani 1 1 d . . . . .
H217 H 0.961288 0.927270 0.468741 0.074 Uiso 1 1 calc R U . . .
C218 C 0.8416(7) 0.7959(6) 0.3746(5) 0.062(3) Uani 1 1 d . . . . .
C219 C 0.9015(8) 0.7719(7) 0.3877(6) 0.071(3) Uani 1 1 d . . . . .
H219 H 0.941664 0.788944 0.427635 0.085 Uiso 1 1 calc R U . . .
C220 C 0.8896(9) 0.7193(7) 0.3311(7) 0.082(4) Uani 1 1 d . . . . .
H220 H 0.920043 0.693312 0.324963 0.098 Uiso 1 1 calc R U . . .
C221 C 0.8238(9) 0.7114(7) 0.2840(7) 0.076(4) Uani 1 1 d . . . . .
C222 C 0.7903(11) 0.6630(7) 0.2195(6) 0.103(6) Uani 1 1 d . . . . .
H222 H 0.813890 0.631369 0.207785 0.123 Uiso 1 1 calc R U . . .
C223 C 0.7303(13) 0.6556(8) 0.1728(7) 0.115(7) Uani 1 1 d . . . . .
C224 C 0.7053(15) 0.6086(9) 0.1076(8) 0.141(9) Uani 1 1 d . . . . .
H224 H 0.727823 0.577846 0.091339 0.170 Uiso 1 1 calc R U . . .
C225 C 0.6471(15) 0.6148(9) 0.0746(9) 0.149(10) Uani 1 1 d . . . . .
H225 H 0.620136 0.590140 0.029489 0.179 Uiso 1 1 calc R U . . .
C226 C 0.6281(13) 0.6688(8) 0.1200(8) 0.121(8) Uani 1 1 d . . . . .
C227 C 0.5746(13) 0.6914(8) 0.1058(7) 0.117(8) Uani 1 1 d . . . . .
C228 C 0.5172(14) 0.6588(10) 0.0374(8) 0.155(11) Uani 1 1 d . . . . .
C229 C 0.4854(12) 0.5928(11) 0.0055(11) 0.157(10) Uani 1 1 d . . . . .
H229 H 0.494397 0.565926 0.028013 0.189 Uiso 1 1 calc R U . . .
C230 C 0.4395(14) 0.5623(15) -0.0596(13) 0.200(14) Uani 1 1 d . U . . .
H230 H 0.430282 0.516252 -0.084789 0.240 Uiso 1 1 calc R U . . .
C231 C 0.408(2) 0.5995(15) -0.0858(14) 0.26(2) Uani 1 1 d . U . . .
C232 C 0.3560(18) 0.5616(15) -0.1601(12) 0.29(2) Uani 1 1 d . U . . .
H23A H 0.336364 0.592988 -0.174427 0.434 Uiso 1 1 calc R U . . .
H23B H 0.381770 0.542996 -0.185056 0.434 Uiso 1 1 calc R U . . .
H23C H 0.317471 0.525461 -0.166636 0.434 Uiso 1 1 calc R U . . .
C233 C 0.4574(16) 0.6599(14) -0.0639(10) 0.190(13) Uani 1 1 d . . . . .
H233 H 0.455974 0.681953 -0.090961 0.228 Uiso 1 1 calc R U . . .
C234 C 0.5089(12) 0.6882(14) -0.0011(9) 0.152(9) Uani 1 1 d . . . . .
H234 H 0.540166 0.731744 0.014833 0.183 Uiso 1 1 calc R U . . .
C301 C 0.9958(11) 0.4867(8) 0.8764(6) 0.099(6) Uani 1 1 d . . . . .
C302 C 0.9665(12) 0.4897(9) 0.9219(7) 0.117(8) Uani 1 1 d . . . . .
H302 H 0.984117 0.523626 0.964387 0.141 Uiso 1 1 calc R U . . .
C303 C 0.9117(12) 0.4377(9) 0.8944(7) 0.106(6) Uani 1 1 d . . . . .
H303 H 0.882083 0.426672 0.913686 0.127 Uiso 1 1 calc R U . . .
C304 C 0.9028(12) 0.3995(8) 0.8306(7) 0.098(6) Uani 1 1 d . . . . .
C305 C 0.8499(8) 0.3373(7) 0.7880(6) 0.080(4) Uani 1 1 d . . . . .
H305 H 0.816742 0.322651 0.802684 0.096 Uiso 1 1 calc R U . . .
C306 C 0.8413(8) 0.2948(7) 0.7262(6) 0.076(4) Uani 1 1 d . . . . .
C307 C 0.7879(8) 0.2334(7) 0.6838(7) 0.073(4) Uani 1 1 d . . . . .
H307 H 0.750482 0.213238 0.691213 0.088 Uiso 1 1 calc R U . . .
C308 C 0.7996(7) 0.2089(6) 0.6318(6) 0.070(4) Uani 1 1 d . . . . .
H308 H 0.771938 0.167375 0.595595 0.084 Uiso 1 1 calc R U . . .
C309 C 0.8599(7) 0.2543(5) 0.6383(6) 0.064(3) Uani 1 1 d . . . . .
C310 C 0.8896(6) 0.2496(5) 0.5943(6) 0.055(3) Uani 1 1 d . . . . .
C311 C 0.8580(6) 0.1853(5) 0.5332(5) 0.057(3) Uani 1 1 d . . . . .
C312 C 0.8679(7) 0.1278(6) 0.5368(6) 0.063(3) Uani 1 1 d . . . . .
H312 H 0.892653 0.128494 0.577562 0.076 Uiso 1 1 calc R U . . .
C313 C 0.8422(7) 0.0689(6) 0.4818(6) 0.069(3) Uani 1 1 d . . . . .
H313 H 0.849147 0.029487 0.485280 0.083 Uiso 1 1 calc R U . . .
C314 C 0.8065(7) 0.0664(6) 0.4220(6) 0.061(3) Uani 1 1 d . . . . .
C315 C 0.7809(7) 0.0022(6) 0.3615(6) 0.074(4) Uani 1 1 d . . . . .
H31A H 0.791368 -0.033721 0.373354 0.111 Uiso 1 1 calc R U . . .
H31B H 0.729836 -0.009460 0.337214 0.111 Uiso 1 1 calc R U . . .
H31C H 0.805131 0.008204 0.334954 0.111 Uiso 1 1 calc R U . . .
C316 C 0.7982(6) 0.1235(6) 0.4185(6) 0.066(3) Uani 1 1 d . . . . .
H316 H 0.775045 0.122799 0.377449 0.079 Uiso 1 1 calc R U . . .
C317 C 0.8226(6) 0.1832(6) 0.4731(5) 0.065(3) Uani 1 1 d . . . . .
H317 H 0.815020 0.222342 0.469286 0.077 Uiso 1 1 calc R U . . .
C318 C 0.9417(7) 0.2994(6) 0.5993(5) 0.060(3) Uani 1 1 d . . . . .
C319 C 0.9673(7) 0.2985(7) 0.5503(6) 0.071(4) Uani 1 1 d . . . . .
H319 H 0.951755 0.262264 0.509319 0.085 Uiso 1 1 calc R U . . .
C320 C 1.0163(7) 0.3571(7) 0.5726(7) 0.074(4) Uani 1 1 d . . . . .
H320 H 1.041278 0.370310 0.550659 0.089 Uiso 1 1 calc R U . . .
C321 C 1.0237(7) 0.3962(7) 0.6369(7) 0.069(4) Uani 1 1 d . . . . .
C322 C 1.0711(7) 0.4604(7) 0.6784(7) 0.077(4) Uani 1 1 d . . . . .
H322 H 1.098068 0.480606 0.661511 0.092 Uiso 1 1 calc R U . . .
C323 C 1.0829(8) 0.4979(7) 0.7422(8) 0.085(5) Uani 1 1 d . . . . .
C324 C 1.1372(8) 0.5635(7) 0.7837(10) 0.104(6) Uani 1 1 d . . . . .
H324 H 1.168345 0.587959 0.772999 0.125 Uiso 1 1 calc R U . . .
C325 C 1.1324(9) 0.5804(8) 0.8400(9) 0.110(7) Uani 1 1 d . . . . .
H325 H 1.160450 0.620872 0.877347 0.132 Uiso 1 1 calc R U . . .
C326 C 1.0796(8) 0.5296(7) 0.8363(8) 0.092(6) Uani 1 1 d . . . . .
C327 C 1.0560(11) 0.5322(7) 0.8836(7) 0.096(6) Uani 1 1 d . . . . .
C328 C 1.1012(11) 0.5884(7) 0.9493(7) 0.126(8) Uani 1 1 d . . . . .
C329 C 1.0747(14) 0.6368(7) 0.9795(7) 0.151(10) Uani 1 1 d . . . . .
H329 H 1.026846 0.634037 0.957931 0.181 Uiso 1 1 calc R U . . .
C330 C 1.1163(19) 0.6890(8) 1.0401(8) 0.193(16) Uani 1 1 d . . . . .
H330 H 1.096948 0.720652 1.060313 0.232 Uiso 1 1 calc R U . . .
C331 C 1.189(2) 0.6940(8) 1.0712(9) 0.23(2) Uani 1 1 d . . . . .
C332 C 1.2352(19) 0.7519(9) 1.1365(9) 0.27(2) Uani 1 1 d . . . . .
H33A H 1.283053 0.748262 1.151338 0.411 Uiso 1 1 calc R U . . .
H33B H 1.237017 0.794041 1.132797 0.411 Uiso 1 1 calc R U . . .
H33C H 1.215704 0.750537 1.167401 0.411 Uiso 1 1 calc R U . . .
C333 C 1.2186(16) 0.6466(9) 1.0421(10) 0.223(18) Uani 1 1 d . . . . .
H333 H 1.267055 0.650324 1.061753 0.267 Uiso 1 1 calc R U . . .
C334 C 1.1698(15) 0.5922(9) 0.9802(10) 0.189(14) Uani 1 1 d . . . . .
H334 H 1.186555 0.557730 0.960411 0.227 Uiso 1 1 calc R U . . .
Ru41 Ru 0.90351(5) 0.77659(4) 0.75655(4) 0.0531(2) Uani 1 1 d . . . . .
O41 O 0.8089(4) 0.7084(4) 0.7466(4) 0.061(2) Uani 1 1 d . . . . .
H41A H 0.800180 0.666190 0.719280 0.092 Uiso 1 1 d . U . . .
H41B H 0.769460 0.717280 0.727890 0.092 Uiso 1 1 d . U . . .
O42 O 1.0284(5) 0.8733(5) 0.7724(5) 0.083(3) Uani 1 1 d . . . . .
N41 N 0.9609(5) 0.7625(5) 0.8358(4) 0.061(3) Uani 1 1 d . . . . .
N42 N 0.9210(5) 0.6972(5) 0.6966(5) 0.059(2) Uani 1 1 d . . . . .
N43 N 0.8387(4) 0.7836(4) 0.6766(4) 0.048(2) Uani 1 1 d . . . . .
N44 N 0.8779(5) 0.8482(4) 0.8151(4) 0.057(2) Uani 1 1 d . . . . .
C41 C 0.9787(7) 0.8349(6) 0.7656(6) 0.062(3) Uani 1 1 d . . . . .
C401 C 0.9691(7) 0.7948(6) 0.8972(6) 0.072(4) Uani 1 1 d . . . . .
C402 C 1.0172(8) 0.7717(7) 0.9354(6) 0.079(4) Uani 1 1 d . . . . .
H402 H 1.032521 0.785784 0.980464 0.095 Uiso 1 1 calc R U . . .
C403 C 1.0372(8) 0.7272(8) 0.8979(7) 0.086(4) Uani 1 1 d . . . . .
H403 H 1.069901 0.705017 0.911115 0.103 Uiso 1 1 calc R U . . .
C404 C 0.9998(7) 0.7193(7) 0.8336(7) 0.077(4) Uani 1 1 d . . . . .
C405 C 1.0040(8) 0.6756(7) 0.7802(7) 0.080(4) Uani 1 1 d . . . . .
H405 H 1.035255 0.650387 0.787358 0.096 Uiso 1 1 calc R U . . .
C406 C 0.9670(7) 0.6646(6) 0.7165(6) 0.066(3) Uani 1 1 d . . . . .
C407 C 0.9699(8) 0.6145(8) 0.6624(7) 0.085(4) Uani 1 1 d . . . . .
H407 H 0.998073 0.585584 0.663304 0.102 Uiso 1 1 calc R U . . .
C408 C 0.9240(8) 0.6174(7) 0.6099(7) 0.077(4) Uani 1 1 d . . . . .
H408 H 0.912881 0.589208 0.566479 0.093 Uiso 1 1 calc R U . . .
C409 C 0.8947(6) 0.6703(5) 0.6308(5) 0.057(3) Uani 1 1 d . . . . .
C410 C 0.8467(6) 0.6907(5) 0.5912(5) 0.056(3) Uani 1 1 d . . . . .
C411 C 0.8223(6) 0.6524(6) 0.5203(6) 0.059(3) Uani 1 1 d . . . . .
C412 C 0.7821(7) 0.5839(6) 0.4888(6) 0.064(3) Uani 1 1 d . . . . .
H412 H 0.771314 0.562197 0.513210 0.077 Uiso 1 1 calc R U . . .
C413 C 0.7583(7) 0.5480(7) 0.4230(6) 0.071(4) Uani 1 1 d . . . . .
H413 H 0.731704 0.502106 0.402794 0.085 Uiso 1 1 calc R U . . .
C414 C 0.7730(7) 0.5787(7) 0.3868(6) 0.071(4) Uani 1 1 d . . . . .
C415 C 0.7445(8) 0.5402(8) 0.3148(6) 0.093(5) Uani 1 1 d . . . . .
H41C H 0.759848 0.569338 0.296608 0.139 Uiso 1 1 calc R U . . .
H41D H 0.762488 0.502094 0.304779 0.139 Uiso 1 1 calc R U . . .
H41E H 0.692764 0.524226 0.296201 0.139 Uiso 1 1 calc R U . . .
C416 C 0.8138(7) 0.6457(7) 0.4180(6) 0.074(4) Uani 1 1 d . . . . .
H416 H 0.825758 0.666791 0.393606 0.088 Uiso 1 1 calc R U . . .
C417 C 0.8373(6) 0.6823(6) 0.4836(6) 0.064(3) Uani 1 1 d . . . . .
H417 H 0.863997 0.728137 0.503326 0.077 Uiso 1 1 calc R U . . .
C418 C 0.8218(6) 0.7443(5) 0.6130(5) 0.053(3) Uani 1 1 d . . . . .
C419 C 0.7725(6) 0.7656(5) 0.5736(5) 0.052(3) Uani 1 1 d . . . . .
H419 H 0.750949 0.745879 0.527916 0.062 Uiso 1 1 calc R U . . .
C420 C 0.7622(6) 0.8185(5) 0.6125(5) 0.053(3) Uani 1 1 d . . . . .
H420 H 0.733000 0.843489 0.599466 0.063 Uiso 1 1 calc R U . . .
C421 C 0.8041(6) 0.8304(5) 0.6785(5) 0.053(3) Uani 1 1 d . . . . .
C422 C 0.8040(6) 0.8785(5) 0.7327(5) 0.055(3) Uani 1 1 d . . . . .
H422 H 0.780367 0.909848 0.726710 0.066 Uiso 1 1 calc R U . . .
C423 C 0.8365(6) 0.8843(5) 0.7960(5) 0.057(3) Uani 1 1 d . . . . .
C424 C 0.8283(7) 0.9292(6) 0.8511(6) 0.072(4) Uani 1 1 d . . . . .
H424 H 0.802914 0.960510 0.851503 0.086 Uiso 1 1 calc R U . . .
C425 C 0.8642(6) 0.9172(7) 0.9014(6) 0.070(4) Uani 1 1 d . . . . .
H425 H 0.867868 0.938431 0.943914 0.085 Uiso 1 1 calc R U . . .
C426 C 0.8947(7) 0.8684(5) 0.8804(5) 0.062(3) Uani 1 1 d . . . . .
C427 C 0.9374(7) 0.8434(6) 0.9182(6) 0.067(3) Uani 1 1 d . . . . .
C428 C 0.9500(8) 0.8710(6) 0.9881(6) 0.077(4) Uani 1 1 d . . . . .
C429 C 0.9920(7) 0.9330(6) 1.0308(6) 0.074(4) Uani 1 1 d . . . . .
H429 H 1.016694 0.960596 1.017773 0.089 Uiso 1 1 calc R U . . .
C430 C 0.9995(7) 0.9575(7) 1.0953(6) 0.077(4) Uani 1 1 d . . . . .
H430 H 1.031167 1.000891 1.124737 0.093 Uiso 1 1 calc R U . . .
C431 C 0.9650(9) 0.9232(9) 1.1168(7) 0.093(5) Uani 1 1 d . . . . .
C432 C 0.9761(10) 0.9514(9) 1.1861(6) 0.107(6) Uani 1 1 d . . . . .
H43A H 0.946143 0.919061 1.192799 0.160 Uiso 1 1 calc R U . . .
H43B H 1.025787 0.960908 1.213837 0.160 Uiso 1 1 calc R U . . .
H43C H 0.963469 0.992763 1.196879 0.160 Uiso 1 1 calc R U . . .
C433 C 0.9335(11) 0.8561(9) 1.0759(8) 0.118(7) Uani 1 1 d . . . . .
H433 H 0.916646 0.826302 1.091244 0.142 Uiso 1 1 calc R U . . .
C434 C 0.9258(10) 0.8307(8) 1.0111(8) 0.110(6) Uani 1 1 d . . . . .
H434 H 0.903119 0.784462 0.983814 0.132 Uiso 1 1 calc R U . . .
O1 O 1.1459(11) 0.3205(9) 0.9619(8) 0.082(6) Uani 0.5 1 d . . P . .
C1 C 1.024(2) 0.3140(18) 0.9194(15) 0.105(12) Uani 0.5 1 d . . P . .
D1A D 1.001559 0.325048 0.883752 0.157 Uiso 0.5 1 calc R U P . .
D1B D 1.005543 0.329056 0.951591 0.157 Uiso 0.5 1 calc R U P . .
D1C D 1.015019 0.265600 0.903045 0.157 Uiso 0.5 1 calc R U P . .
C6 C 1.103(2) 0.3483(13) 0.9499(10) 0.077(9) Uani 0.5 1 d . . P . .
C10 C 1.1239(17) 0.4166(13) 0.9613(11) 0.081(9) Uani 0.5 1 d . . P . .
D10A D 1.121771 0.444398 1.001215 0.121 Uiso 0.5 1 calc R U P . .
D10B D 1.091655 0.422397 0.925332 0.121 Uiso 0.5 1 calc R U P . .
D10C D 1.172232 0.429783 0.965080 0.121 Uiso 0.5 1 calc R U P . .
O2 O 0.5032(12) 0.1993(10) 0.5099(12) 0.097(7) Uani 0.5 1 d . . P . .
C2 C 0.4760(16) 0.1952(11) 0.5468(13) 0.067(8) Uani 0.5 1 d . . P . .
C17 C 0.5073(18) 0.1665(15) 0.5880(13) 0.095(10) Uani 0.5 1 d . . P . .
D17A D 0.482093 0.165573 0.615080 0.143 Uiso 0.5 1 calc R U P . .
D17B D 0.504429 0.120941 0.562146 0.143 Uiso 0.5 1 calc R U P . .
D17C D 0.556979 0.193196 0.615408 0.143 Uiso 0.5 1 calc R U P . .
C18 C 0.4131(17) 0.2077(16) 0.5368(17) 0.090(9) Uani 0.5 1 d . . P . .
D18A D 0.397400 0.202814 0.568984 0.135 Uiso 0.5 1 calc R U P . .
D18B D 0.418803 0.253240 0.540619 0.135 Uiso 0.5 1 calc R U P . .
D18C D 0.377724 0.176000 0.493664 0.135 Uiso 0.5 1 calc R U P . .
O5 O 0.4357(19) 0.1810(13) 0.0470(13) 0.143(11) Uani 0.5 1 d . . P . .
C3 C 0.413(2) 0.0613(18) -0.0075(17) 0.107(11) Uani 0.5 1 d . . P . .
D3A D 0.405610 0.067704 -0.046690 0.160 Uiso 0.5 1 calc R U P . .
D3B D 0.375141 0.023309 -0.016749 0.160 Uiso 0.5 1 calc R U P . .
D3C D 0.458709 0.052668 0.007429 0.160 Uiso 0.5 1 calc R U P . .
C7 C 0.415(4) 0.122(2) 0.0427(15) 0.19(3) Uani 0.5 1 d . . P . .
O15 O 0.7041(16) 0.3078(14) 0.4538(12) 0.153(12) Uani 0.5 1 d . . P . .
C4 C 0.6039(17) 0.2289(15) 0.3918(16) 0.106(11) Uani 0.5 1 d . . P . .
D4A D 0.562056 0.239094 0.396467 0.159 Uiso 0.5 1 calc R U P . .
D4B D 0.596698 0.181026 0.378199 0.159 Uiso 0.5 1 calc R U P . .
D4C D 0.611474 0.241603 0.359363 0.159 Uiso 0.5 1 calc R U P . .
C5 C 0.6601(13) 0.2628(11) 0.4478(12) 0.060(6) Uani 0.5 1 d . . P . .
C9 C 0.6674(15) 0.2422(13) 0.5003(15) 0.083(9) Uani 0.5 1 d . . P . .
D9A D 0.688651 0.206084 0.494821 0.125 Uiso 0.5 1 calc R U P . .
D9B D 0.620701 0.226594 0.499075 0.125 Uiso 0.5 1 calc R U P . .
D9C D 0.697778 0.280253 0.541786 0.125 Uiso 0.5 1 calc R U P . .
N51 N 0.3321(12) 0.3600(12) 0.1090(11) 0.185(9) Uiso 1 1 d D . . . .
C51 C 0.3646(13) 0.3289(14) 0.1537(12) 0.163(9) Uiso 1 1 d D . . . .
H51A H 0.360545 0.350732 0.194646 0.195 Uiso 1 1 calc R U . . .
H51B H 0.336762 0.281158 0.133744 0.195 Uiso 1 1 calc R U . . .
C71 C 0.3849(14) 0.4268(13) 0.1249(14) 0.182(11) Uiso 1 1 d D . . . .
H71A H 0.407381 0.455535 0.171752 0.218 Uiso 1 1 calc R U . . .
H71B H 0.422297 0.418356 0.110116 0.218 Uiso 1 1 calc R U . . .
C81 C 0.2582(15) 0.3443(16) 0.1113(15) 0.202(12) Uiso 1 1 d D . . . .
H81A H 0.221227 0.337255 0.069882 0.242 Uiso 1 1 calc R U . . .
H81B H 0.248772 0.302162 0.115975 0.242 Uiso 1 1 calc R U . . .
C52 C 0.4387(14) 0.3339(16) 0.1680(14) 0.196(12) Uiso 1 1 d D . . . .
H52A H 0.466104 0.381288 0.184709 0.235 Uiso 1 1 calc R U . . .
H52B H 0.442401 0.308801 0.127538 0.235 Uiso 1 1 calc R U . . .
C62 C 0.289(2) 0.2419(19) 0.0225(17) 0.28(2) Uiso 1 1 d D . . . .
H62A H 0.244379 0.236486 0.028348 0.333 Uiso 1 1 calc R U . . .
H62B H 0.320823 0.225524 0.049538 0.333 Uiso 1 1 calc R U . . .
C61 C 0.324(2) 0.3147(16) 0.0401(16) 0.261(18) Uiso 1 1 d D . . . .
H61A H 0.294444 0.328149 0.008263 0.314 Uiso 1 1 calc R U . . .
H61B H 0.370737 0.320158 0.039092 0.314 Uiso 1 1 calc R U . . .
C73 C 0.3918(13) 0.5204(13) 0.1002(14) 0.175(10) Uiso 1 1 d D . . . .
H73A H 0.422368 0.507571 0.077927 0.210 Uiso 1 1 calc R U . . .
H73B H 0.422159 0.545425 0.146869 0.210 Uiso 1 1 calc R U . . .
C72 C 0.3393(14) 0.4600(13) 0.0880(14) 0.193(12) Uiso 1 1 d D . . . .
H72A H 0.314183 0.430193 0.041430 0.231 Uiso 1 1 calc R U . . .
H72B H 0.304242 0.471783 0.104938 0.231 Uiso 1 1 calc R U . . .
C63 C 0.273(2) 0.2030(16) -0.0507(18) 0.277(19) Uiso 1 1 d D . . . .
H63A H 0.318348 0.203187 -0.054997 0.332 Uiso 1 1 calc R U . . .
H63B H 0.244528 0.156074 -0.067569 0.332 Uiso 1 1 calc R U . . .
C53 C 0.4707(18) 0.309(2) 0.2148(19) 0.28(2) Uiso 1 1 d D . . . .
H53A H 0.441887 0.261999 0.199167 0.338 Uiso 1 1 calc R U . . .
H53B H 0.469169 0.335293 0.255989 0.338 Uiso 1 1 calc R U . . .
C84 C 0.1269(14) 0.3867(15) 0.1250(14) 0.190(11) Uiso 1 1 d D . . . .
H84A H 0.083773 0.369555 0.128927 0.285 Uiso 1 1 calc R U . . .
H84B H 0.137240 0.434857 0.137961 0.285 Uiso 1 1 calc R U . . .
H84C H 0.120142 0.364388 0.080215 0.285 Uiso 1 1 calc R U . . .
C54 C 0.5466(18) 0.311(2) 0.2274(19) 0.28(2) Uiso 1 1 d D . . . .
H54A H 0.564405 0.293145 0.259038 0.423 Uiso 1 1 calc R U . . .
H54B H 0.548608 0.283496 0.187170 0.423 Uiso 1 1 calc R U . . .
H54C H 0.575926 0.356887 0.244068 0.423 Uiso 1 1 calc R U . . .
C83 C 0.1847(19) 0.374(2) 0.1656(18) 0.29(2) Uiso 1 1 d D . . . .
H83A H 0.172818 0.325635 0.152822 0.347 Uiso 1 1 calc R U . . .
H83B H 0.189878 0.395946 0.210439 0.347 Uiso 1 1 calc R U . . .
C74 C 0.354(2) 0.5640(17) 0.0760(19) 0.276(19) Uiso 1 1 d D . . . .
H74A H 0.389176 0.604040 0.084108 0.414 Uiso 1 1 calc R U . . .
H74B H 0.324655 0.539288 0.029660 0.414 Uiso 1 1 calc R U . . .
H74C H 0.324446 0.577056 0.098445 0.414 Uiso 1 1 calc R U . . .
C82 C 0.2524(15) 0.3974(18) 0.1644(17) 0.270(19) Uiso 1 1 d D . . . .
H82A H 0.291485 0.407834 0.205943 0.324 Uiso 1 1 calc R U . . .
H82B H 0.255798 0.438488 0.157561 0.324 Uiso 1 1 calc R U . . .
C64 C 0.235(4) 0.236(3) -0.088(2) 0.44(4) Uiso 1 1 d D . . . .
C8 C 0.364(4) 0.097(2) 0.079(2) 0.20(3) Uani 0.5 1 d . U P . .
D8A D 0.355801 0.049709 0.068320 0.305 Uiso 0.5 1 calc R U P . .
D8B D 0.389479 0.122930 0.126270 0.305 Uiso 0.5 1 calc R U P . .
D8C D 0.318785 0.105809 0.064557 0.305 Uiso 0.5 1 calc R U P . .

loop_
_atom_site_aniso_label
_atom_site_aniso_U_11
_atom_site_aniso_U_22
_atom_site_aniso_U_33
_atom_site_aniso_U_23
_atom_site_aniso_U_13
_atom_site_aniso_U_12
I1 0.0478(4) 0.0319(3) 0.0583(4) 0.0095(3) 0.0120(3) 0.0090(3)
I2 0.0512(4) 0.0289(3) 0.0521(4) 0.0110(3) 0.0052(3) 0.0092(3)
I3 0.0517(4) 0.0243(3) 0.0591(4) 0.0129(3) 0.0047(3) 0.0108(3)
I4 0.0444(4) 0.0262(3) 0.0623(5) 0.0110(3) 0.0099(3) 0.0051(3)
Ru11 0.0483(5) 0.0276(4) 0.0584(5) 0.0117(4) 0.0171(4) 0.0121(4)
Ru21 0.0841(8) 0.0484(5) 0.0460(6) 0.0139(4) 0.0104(5) 0.0018(5)
Ru31 0.0802(7) 0.0428(5) 0.0469(5) 0.0093(4) -0.0041(5) 0.0223(5)
Mo1 0.0390(5) 0.0189(4) 0.0492(5) 0.0091(3) 0.0053(4) 0.0058(3)
Mo2 0.0417(5) 0.0225(4) 0.0506(5) 0.0112(4) 0.0083(4) 0.0062(3)
Mo3 0.0384(5) 0.0212(4) 0.0498(5) 0.0076(4) 0.0051(4) 0.0070(3)
O11 0.047(4) 0.027(3) 0.062(5) 0.014(3) 0.006(4) 0.008(3)
O12 0.079(6) 0.031(4) 0.060(5) 0.007(4) -0.003(4) 0.012(4)
O13 0.087(7) 0.042(5) 0.169(11) 0.040(6) 0.027(7) 0.031(5)
O21 0.067(5) 0.033(4) 0.053(5) 0.014(3) 0.015(4) 0.007(3)
O22 0.110(9) 0.048(6) 0.125(9) 0.003(6) 0.032(7) -0.008(6)
O23 0.106(8) 0.060(6) 0.084(7) 0.028(5) 0.030(6) 0.007(5)
O31 0.045(4) 0.033(4) 0.047(4) 0.002(3) 0.002(3) 0.010(3)
O32 0.112(7) 0.018(3) 0.077(6) 0.007(4) 0.025(5) 0.014(4)
O33 0.092(7) 0.061(5) 0.073(6) 0.029(5) 0.007(5) 0.028(5)
N11 0.041(5) 0.030(4) 0.045(5) 0.010(4) 0.012(4) 0.005(3)
N12 0.053(6) 0.040(5) 0.063(6) 0.011(4) 0.026(5) 0.011(4)
N13 0.053(5) 0.022(4) 0.047(5) -0.001(4) 0.013(4) 0.008(4)
N14 0.039(5) 0.030(4) 0.055(5) 0.012(4) 0.015(4) 0.011(3)
N15 0.042(5) 0.037(4) 0.063(6) 0.023(4) 0.017(4) 0.016(4)
N21 0.089(8) 0.050(6) 0.048(6) 0.013(5) 0.001(6) -0.008(5)
N22 0.085(9) 0.070(8) 0.057(7) 0.019(6) -0.006(6) -0.010(7)
N23 0.057(6) 0.053(6) 0.052(6) 0.008(5) 0.016(5) 0.003(5)
N24 0.101(8) 0.049(6) 0.045(6) 0.016(5) 0.032(6) 0.014(5)
N25 0.148(12) 0.048(6) 0.037(6) 0.014(5) 0.013(7) 0.002(7)
N31 0.064(6) 0.044(5) 0.039(5) 0.004(4) -0.001(4) 0.018(4)
N32 0.116(11) 0.067(7) 0.046(6) 0.023(6) 0.004(7) 0.042(7)
N33 0.077(7) 0.048(5) 0.043(5) 0.015(4) 0.004(5) 0.024(5)
N34 0.058(6) 0.048(5) 0.061(6) 0.025(5) 0.006(5) 0.021(5)
N35 0.086(8) 0.051(6) 0.061(7) 0.016(5) -0.008(6) 0.031(6)
C11 0.053(7) 0.036(6) 0.083(9) 0.013(6) 0.022(6) 0.011(5)
C12 0.055(6) 0.023(5) 0.049(6) 0.007(4) 0.012(5) 0.007(4)
C13 0.063(7) 0.027(5) 0.049(6) 0.006(5) 0.011(5) 0.008(5)
C14 0.073(8) 0.032(5) 0.045(6) 0.011(5) 0.014(6) 0.011(5)
C15 0.069(8) 0.028(5) 0.050(7) 0.007(5) 0.005(6) 0.004(5)
C16 0.047(6) 0.029(5) 0.048(6) 0.011(4) 0.014(5) 0.014(4)
C20 0.066(8) 0.026(5) 0.048(6) 0.009(5) 0.002(6) 0.010(5)
C21 0.078(9) 0.054(7) 0.047(7) 0.009(6) 0.013(6) 0.003(7)
C22 0.102(12) 0.078(10) 0.070(10) 0.034(8) -0.016(8) -0.016(9)
C23 0.137(15) 0.087(11) 0.077(11) 0.045(9) 0.018(10) -0.005(11)
C24 0.049(7) 0.065(8) 0.068(9) 0.015(7) 0.010(6) 0.008(6)
C25 0.072(8) 0.052(7) 0.058(7) 0.021(6) 0.030(6) 0.011(6)
C26 0.071(9) 0.061(8) 0.088(10) 0.032(8) 0.022(8) 0.012(7)
C27 0.067(9) 0.076(9) 0.080(10) 0.037(8) 0.033(8) 0.022(7)
C31 0.085(9) 0.055(7) 0.053(7) 0.020(6) -0.001(7) 0.025(7)
C32 0.055(7) 0.040(6) 0.053(7) 0.009(5) 0.008(5) 0.012(5)
C33 0.091(9) 0.040(6) 0.038(6) 0.008(5) -0.012(6) 0.018(6)
C34 0.062(7) 0.044(6) 0.055(7) 0.009(5) 0.006(6) 0.020(6)
C35 0.055(7) 0.036(5) 0.044(6) 0.004(5) -0.003(5) 0.010(5)
C36 0.047(6) 0.032(5) 0.041(6) 0.003(4) -0.002(5) 0.015(4)
C37 0.043(6) 0.038(6) 0.051(6) 0.013(5) 0.007(5) 0.006(5)
C101 0.064(9) 0.062(8) 0.071(9) 0.024(7) 0.031(7) 0.011(6)
C102 0.073(10) 0.098(11) 0.073(9) 0.035(8) 0.042(8) 0.033(8)
C103 0.073(10) 0.084(10) 0.067(9) 0.019(7) 0.031(8) 0.021(8)
C104 0.057(8) 0.041(6) 0.064(8) 0.005(5) 0.026(6) 0.011(5)
C105 0.068(8) 0.045(6) 0.056(7) 0.006(5) 0.018(6) 0.011(6)
C106 0.057(7) 0.034(5) 0.052(7) 0.004(5) 0.007(6) 0.009(5)
C107 0.048(7) 0.045(6) 0.057(7) 0.008(5) 0.007(6) -0.001(5)
C108 0.043(7) 0.053(7) 0.062(8) 0.017(6) 0.011(6) 0.008(5)
C109 0.036(6) 0.034(5) 0.053(7) 0.003(5) 0.005(5) 0.004(4)
C110 0.042(6) 0.027(5) 0.068(7) 0.017(5) 0.021(5) 0.006(4)
C111 0.062(7) 0.039(6) 0.059(7) 0.021(5) 0.012(6) 0.012(5)
C112 0.050(7) 0.051(6) 0.055(7) 0.020(5) 0.015(5) 0.009(5)
C113 0.050(7) 0.080(9) 0.056(7) 0.029(7) 0.020(6) 0.019(6)
C114 0.043(7) 0.080(9) 0.060(8) 0.040(7) 0.010(6) 0.007(6)
C115 0.063(9) 0.140(15) 0.086(11) 0.049(11) 0.033(8) -0.010(9)
C116 0.051(7) 0.063(8) 0.075(9) 0.037(7) 0.013(6) 0.003(6)
C117 0.051(7) 0.044(6) 0.071(8) 0.025(6) 0.016(6) 0.008(5)
C118 0.048(6) 0.031(5) 0.049(6) 0.015(4) 0.010(5) 0.007(4)
C119 0.045(6) 0.052(6) 0.069(8) 0.030(6) 0.026(6) 0.019(5)
C120 0.060(7) 0.055(7) 0.052(7) 0.023(5) 0.019(6) 0.024(6)
C121 0.048(6) 0.035(5) 0.061(7) 0.021(5) 0.017(6) 0.016(5)
C122 0.043(6) 0.039(5) 0.065(7) 0.027(5) 0.013(5) 0.017(5)
C123 0.048(7) 0.041(6) 0.075(8) 0.029(6) 0.016(6) 0.022(5)
C124 0.037(6) 0.069(8) 0.069(8) 0.037(7) 0.009(6) 0.011(5)
C125 0.047(7) 0.098(10) 0.081(9) 0.053(8) 0.023(7) 0.019(7)
C126 0.047(7) 0.055(7) 0.077(9) 0.033(6) 0.019(6) 0.017(5)
C127 0.063(8) 0.081(9) 0.080(10) 0.047(8) 0.032(8) 0.019(7)
C128 0.074(10) 0.139(16) 0.067(9) 0.056(10) 0.025(8) 0.034(11)
C129 0.085(13) 0.20(2) 0.066(11) 0.050(13) 0.021(9) -0.015(14)
C130 0.077(15) 0.37(5) 0.097(18) 0.11(3) 0.045(13) 0.03(2)
C131 0.059(13) 0.34(5) 0.105(19) 0.13(3) 0.024(12) 0.024(19)
C132 0.065(13) 0.61(7) 0.124(19) 0.17(3) 0.044(13) 0.02(2)
C133 0.116(18) 0.38(5) 0.113(17) 0.15(3) 0.085(16) 0.16(3)
C134 0.099(13) 0.170(19) 0.098(13) 0.083(13) 0.052(11) 0.080(13)
C201 0.088(12) 0.088(12) 0.088(13) 0.052(11) -0.015(10) -0.012(9)
C202 0.125(17) 0.117(15) 0.047(9) 0.014(10) -0.007(10) -0.022(13)
C203 0.052(9) 0.18(2) 0.107(15) 0.057(15) 0.020(9) 0.020(11)
C204 0.078(11) 0.096(12) 0.074(11) 0.035(10) 0.006(9) 0.005(9)
C205 0.066(10) 0.098(12) 0.087(11) 0.030(9) 0.024(8) 0.018(8)
C206 0.064(9) 0.071(9) 0.062(8) 0.010(7) 0.016(7) 0.005(7)
C207 0.057(8) 0.082(9) 0.067(8) 0.017(7) 0.025(7) 0.020(7)
C208 0.075(9) 0.067(8) 0.049(7) 0.008(6) 0.023(7) 0.014(7)
C209 0.063(8) 0.048(6) 0.050(7) 0.011(5) 0.020(6) 0.006(6)
C210 0.062(8) 0.052(7) 0.043(6) 0.015(5) 0.017(6) 0.004(6)
C211 0.064(8) 0.050(6) 0.053(7) 0.018(5) 0.023(6) 0.005(6)
C212 0.065(8) 0.058(7) 0.055(7) 0.020(6) 0.020(6) 0.003(6)
C213 0.089(10) 0.063(8) 0.053(7) 0.021(6) 0.030(7) 0.007(7)
C214 0.073(9) 0.087(10) 0.059(8) 0.035(7) 0.022(7) 0.021(8)
C215 0.087(11) 0.114(13) 0.063(9) 0.049(9) 0.004(8) 0.002(9)
C216 0.059(8) 0.087(9) 0.046(7) 0.022(7) 0.013(6) 0.004(7)
C217 0.057(7) 0.064(7) 0.055(7) 0.026(6) 0.016(6) 0.013(6)
C218 0.079(9) 0.055(7) 0.042(6) 0.017(5) 0.019(6) 0.012(6)
C219 0.082(9) 0.071(8) 0.060(8) 0.032(7) 0.027(7) 0.024(7)
C220 0.122(13) 0.071(9) 0.061(8) 0.023(7) 0.044(9) 0.049(9)
C221 0.112(12) 0.058(8) 0.062(8) 0.027(7) 0.036(8) 0.029(8)
C222 0.191(18) 0.059(8) 0.039(8) 0.018(6) 0.033(10) 0.032(10)
C223 0.21(2) 0.056(9) 0.038(8) 0.009(7) 0.024(11) 0.031(11)
C224 0.25(3) 0.081(12) 0.051(10) 0.012(9) 0.032(14) 0.040(15)
C225 0.23(3) 0.075(12) 0.050(10) -0.005(9) 0.008(13) 0.008(14)
C226 0.19(2) 0.052(9) 0.056(10) 0.021(8) -0.007(11) 0.019(11)
C227 0.18(2) 0.055(9) 0.048(9) 0.011(8) 0.000(11) -0.020(11)
C228 0.22(2) 0.083(12) 0.058(10) 0.019(9) -0.031(13) -0.006(14)
C229 0.136(19) 0.112(17) 0.125(18) 0.029(14) -0.008(14) -0.020(14)
C230 0.14(2) 0.16(2) 0.12(2) -0.051(18) -0.016(16) 0.022(18)
C231 0.32(4) 0.103(19) 0.13(2) 0.008(16) -0.10(2) 0.05(2)
C232 0.30(4) 0.19(3) 0.114(19) -0.030(18) -0.11(2) 0.09(3)
C233 0.22(3) 0.15(2) 0.084(15) 0.033(15) -0.041(16) 0.03(2)
C234 0.126(17) 0.19(2) 0.079(13) 0.056(15) -0.012(12) 0.031(16)
C301 0.158(16) 0.055(9) 0.035(7) 0.001(6) -0.003(9) 0.047(10)
C302 0.21(2) 0.092(12) 0.031(8) 0.017(8) 0.017(10) 0.096(15)
C303 0.179(19) 0.082(11) 0.047(9) 0.023(8) 0.028(10) 0.067(12)
C304 0.159(17) 0.068(10) 0.048(8) 0.018(7) 0.015(10) 0.065(11)
C305 0.107(11) 0.080(10) 0.057(8) 0.030(7) 0.030(8) 0.050(9)
C306 0.099(11) 0.072(9) 0.053(8) 0.024(7) 0.023(8) 0.041(8)
C307 0.089(10) 0.058(8) 0.069(9) 0.024(7) 0.032(8) 0.025(7)
C308 0.091(10) 0.046(7) 0.055(8) 0.014(6) 0.017(7) 0.020(7)
C309 0.077(9) 0.036(6) 0.055(7) 0.013(5) 0.009(6) 0.018(6)
C310 0.061(7) 0.040(6) 0.060(7) 0.020(5) 0.018(6) 0.021(5)
C311 0.060(7) 0.044(6) 0.052(7) 0.012(5) 0.013(6) 0.019(5)
C312 0.075(8) 0.049(7) 0.042(6) 0.007(5) 0.014(6) 0.015(6)
C313 0.082(9) 0.049(7) 0.061(8) 0.019(6) 0.021(7) 0.010(6)
C314 0.072(8) 0.048(6) 0.053(7) 0.013(5) 0.026(6) 0.013(6)
C315 0.068(8) 0.062(8) 0.056(8) 0.006(6) 0.013(6) 0.004(6)
C316 0.055(7) 0.059(7) 0.051(7) 0.012(6) 0.003(6) 0.008(6)
C317 0.069(8) 0.055(7) 0.048(7) 0.010(6) 0.013(6) 0.017(6)
C318 0.068(8) 0.046(6) 0.047(7) 0.014(5) 0.008(6) 0.019(6)
C319 0.069(9) 0.077(9) 0.050(7) 0.023(6) 0.009(6) 0.026(7)
C320 0.070(9) 0.066(8) 0.078(10) 0.032(7) 0.021(7) 0.018(7)
C321 0.057(8) 0.062(8) 0.080(9) 0.036(7) 0.013(7) 0.018(6)
C322 0.058(8) 0.060(8) 0.090(11) 0.033(8) 0.007(7) 0.017(6)
C323 0.070(9) 0.052(8) 0.075(10) 0.018(7) -0.025(8) 0.022(7)
C324 0.076(10) 0.054(8) 0.115(14) 0.022(9) -0.018(10) 0.012(7)
C325 0.100(13) 0.056(9) 0.086(12) 0.010(8) -0.037(10) 0.022(9)
C326 0.088(11) 0.045(8) 0.078(11) 0.007(7) -0.022(9) 0.025(8)
C327 0.144(16) 0.048(8) 0.048(8) 0.004(7) -0.010(9) 0.053(10)
C328 0.178(18) 0.043(8) 0.063(9) 0.006(7) -0.041(10) 0.034(9)
C329 0.29(3) 0.046(8) 0.052(9) 0.013(7) 0.005(13) 0.038(13)
C330 0.41(4) 0.051(10) 0.049(10) 0.014(8) 0.018(17) 0.076(17)
C331 0.42(5) 0.029(8) 0.063(12) 0.001(8) -0.045(19) 0.018(16)
C332 0.49(5) 0.050(10) 0.059(11) 0.002(9) -0.08(2) -0.004(19)
C333 0.28(3) 0.052(11) 0.120(17) 0.012(11) -0.116(19) -0.003(15)
C334 0.25(3) 0.056(10) 0.099(14) -0.002(9) -0.069(17) 0.023(13)
Ru41 0.0568(6) 0.0366(4) 0.0459(5) 0.0118(4) 0.0088(4) 0.0063(4)
O41 0.071(5) 0.040(4) 0.051(5) 0.008(3) 0.018(4) 0.005(4)
O42 0.068(6) 0.080(6) 0.094(7) 0.044(6) 0.026(5) 0.006(5)
N41 0.068(7) 0.053(6) 0.039(5) 0.015(4) 0.007(5) 0.003(5)
N42 0.057(6) 0.056(6) 0.055(6) 0.021(5) 0.015(5) 0.022(5)
N43 0.047(5) 0.041(5) 0.042(5) 0.011(4) 0.014(4) 0.004(4)
N44 0.058(6) 0.039(5) 0.053(6) 0.016(4) 0.008(5) 0.003(4)
C41 0.054(7) 0.052(7) 0.067(8) 0.022(6) 0.018(6) 0.010(6)
C401 0.080(9) 0.051(7) 0.047(7) 0.012(6) 0.005(6) -0.002(6)
C402 0.094(11) 0.068(9) 0.043(7) 0.019(7) 0.005(7) 0.009(8)
C403 0.095(11) 0.076(10) 0.066(9) 0.038(8) 0.006(8) 0.021(8)
C404 0.077(9) 0.056(8) 0.074(9) 0.034(7) 0.002(7) 0.011(7)
C405 0.089(10) 0.055(8) 0.072(9) 0.027(7) 0.007(8) 0.022(7)
C406 0.061(8) 0.063(8) 0.064(8) 0.028(6) 0.013(6) 0.019(6)
C407 0.096(11) 0.086(10) 0.072(9) 0.032(8) 0.026(8) 0.050(9)
C408 0.087(10) 0.068(8) 0.061(8) 0.014(7) 0.025(7) 0.028(7)
C409 0.063(7) 0.044(6) 0.047(7) 0.005(5) 0.019(6) 0.020(5)
C410 0.054(7) 0.047(6) 0.047(6) 0.009(5) 0.012(5) 0.012(5)
C411 0.062(7) 0.049(6) 0.053(7) 0.014(5) 0.016(6) 0.020(6)
C412 0.073(8) 0.053(7) 0.064(8) 0.020(6) 0.032(7) 0.018(6)
C413 0.072(9) 0.057(7) 0.059(8) 0.006(6) 0.022(7) 0.015(6)
C414 0.062(8) 0.071(9) 0.051(7) 0.006(7) 0.013(6) 0.024(7)
C415 0.087(10) 0.101(11) 0.043(7) -0.001(7) 0.008(7) 0.029(9)
C416 0.076(9) 0.086(10) 0.056(8) 0.029(7) 0.025(7) 0.028(8)
C417 0.054(7) 0.058(7) 0.061(8) 0.021(6) 0.012(6) 0.008(6)
C418 0.058(7) 0.043(6) 0.051(7) 0.016(5) 0.017(5) 0.017(5)
C419 0.053(7) 0.047(6) 0.044(6) 0.018(5) 0.012(5) 0.008(5)
C420 0.049(6) 0.039(6) 0.057(7) 0.015(5) 0.016(5) 0.010(5)
C421 0.045(6) 0.042(6) 0.053(7) 0.018(5) 0.006(5) 0.000(5)
C422 0.055(7) 0.032(5) 0.059(7) 0.008(5) 0.018(6) 0.006(5)
C423 0.056(7) 0.046(6) 0.035(6) -0.003(5) 0.015(5) -0.010(5)
C424 0.056(8) 0.042(6) 0.070(9) -0.012(6) 0.019(7) -0.004(5)
C425 0.057(8) 0.071(9) 0.042(7) 0.001(6) 0.004(6) 0.007(6)
C426 0.069(8) 0.039(6) 0.043(7) -0.004(5) 0.017(6) -0.004(5)
C427 0.068(8) 0.049(7) 0.048(7) 0.008(6) 0.010(6) -0.009(6)
C428 0.089(10) 0.051(7) 0.055(8) 0.006(6) 0.021(7) -0.007(7)
C429 0.066(8) 0.061(8) 0.058(8) 0.005(6) 0.011(6) 0.006(6)
C430 0.060(8) 0.066(8) 0.048(7) -0.014(6) 0.003(6) 0.005(7)
C431 0.101(12) 0.090(11) 0.051(8) 0.011(8) 0.021(8) 0.002(9)
C432 0.145(15) 0.104(12) 0.039(7) 0.018(8) 0.020(9) 0.027(11)
C433 0.168(19) 0.082(11) 0.068(11) 0.021(9) 0.034(11) 0.006(12)
C434 0.135(15) 0.068(10) 0.072(11) 0.008(8) 0.024(10) -0.009(10)
O1 0.121(16) 0.069(12) 0.054(11) 0.026(9) 0.029(11) 0.047(12)
C1 0.17(4) 0.12(3) 0.062(19) 0.06(2) 0.05(2) 0.09(3)
C6 0.16(3) 0.060(15) 0.020(11) 0.012(11) 0.041(15) 0.063(19)
C10 0.13(2) 0.071(17) 0.033(12) 0.016(12) 0.017(14) 0.050(17)
O2 0.110(17) 0.060(12) 0.110(17) 0.039(12) 0.028(14) 0.032(11)
C2 0.082(19) 0.037(12) 0.060(16) 0.035(12) 0.002(14) -0.009(12)
C17 0.13(3) 0.071(18) 0.045(15) 0.010(13) 0.015(16) 0.009(18)
C18 0.09(2) 0.09(2) 0.14(3) 0.08(2) 0.07(2) 0.035(18)
O5 0.26(4) 0.082(17) 0.11(2) 0.042(15) 0.10(2) 0.07(2)
C3 0.12(3) 0.11(3) 0.10(2) 0.04(2) 0.06(2) 0.05(2)
C7 0.39(8) 0.13(4) 0.036(17) 0.01(2) 0.06(3) 0.14(5)
O15 0.15(2) 0.12(2) 0.095(18) 0.015(16) 0.010(17) -0.042(19)
C4 0.09(2) 0.067(19) 0.10(3) -0.005(18) 0.02(2) 0.009(17)
C5 0.053(14) 0.034(11) 0.070(16) 0.009(11) 0.015(12) 0.008(11)
C9 0.078(19) 0.052(15) 0.11(2) 0.028(16) 0.036(17) 0.036(14)
C8 0.45(9) 0.10(3) 0.12(3) 0.06(3) 0.16(5) 0.14(5)

loop_
_atom_type_symbol
_atom_type_description
_atom_type_scat_dispersion_real
_atom_type_scat_dispersion_imag
_atom_type_scat_source
C C 0.0033 0.0016 'International Tables Vol C Tables 4.2.6.8 and 6.1.1.4'
H H 0.0000 0.0000 'International Tables Vol C Tables 4.2.6.8 and 6.1.1.4'
D D 0.0000 0.0000 'International Tables Vol C Tables 4.2.6.8 and 6.1.1.4'
I I -0.4742 1.8119 'International Tables Vol C Tables 4.2.6.8 and 6.1.1.4'
Mo Mo -1.6832 0.6857 'International Tables Vol C Tables 4.2.6.8 and 6.1.1.4'
N N 0.0061 0.0033 'International Tables Vol C Tables 4.2.6.8 and 6.1.1.4'
O O 0.0106 0.0060 'International Tables Vol C Tables 4.2.6.8 and 6.1.1.4'
Ru Ru -1.2594 0.8363 'International Tables Vol C Tables 4.2.6.8 and 6.1.1.4'

loop_
_geom_angle_atom_site_label_1
_geom_angle_atom_site_label_2
_geom_angle_atom_site_label_3
_geom_angle
_geom_angle_site_symmetry_1
_geom_angle_site_symmetry_3
_geom_angle_publ_flag
Mo1 I1 Mo2 57.28(3) . . ?
Mo1 I1 Mo3 57.31(3) . . ?
Mo3 I1 Mo2 57.07(3) . . ?
Mo1 I2 Mo3 57.43(3) . 2_666 ?
Mo2 I2 Mo1 58.01(3) . . ?
Mo2 I2 Mo3 58.00(3) . 2_666 ?
Mo1 I3 Mo3 56.84(3) 2_666 2_666 ?
Mo2 I3 Mo1 57.21(3) . 2_666 ?
Mo2 I3 Mo3 57.09(3) . 2_666 ?
Mo1 I4 Mo2 57.85(3) . 2_666 ?
Mo1 I4 Mo3 57.35(3) . 2_666 ?
Mo2 I4 Mo3 57.34(3) 2_666 2_666 ?
N12 Ru11 N11 87.8(3) . . ?
N12 Ru11 N15 88.9(4) . . ?
N13 Ru11 N11 88.5(3) . . ?
N13 Ru11 N12 90.3(4) . . ?
N13 Ru11 N15 175.4(3) . . ?
N14 Ru11 N11 88.7(3) . . ?
N14 Ru11 N12 176.5(3) . . ?
N14 Ru11 N13 89.1(3) . . ?
N14 Ru11 N15 91.5(4) . . ?
N15 Ru11 N11 86.9(3) . . ?
C11 Ru11 N11 176.2(5) . . ?
C11 Ru11 N12 95.4(5) . . ?
C11 Ru11 N13 93.4(4) . . ?
C11 Ru11 N14 88.1(5) . . ?
C11 Ru11 N15 91.3(4) . . ?
N22 Ru21 N21 88.1(5) . . ?
N22 Ru21 N23 91.0(5) . . ?
N22 Ru21 N25 89.3(6) . . ?
N23 Ru21 N21 87.5(4) . . ?
N23 Ru21 N25 174.6(4) . . ?
N24 Ru21 N21 87.9(4) . . ?
N24 Ru21 N22 176.0(5) . . ?
N24 Ru21 N23 89.0(4) . . ?
N24 Ru21 N25 90.4(5) . . ?
N25 Ru21 N21 87.2(4) . . ?
C21 Ru21 N21 179.0(6) . . ?
C21 Ru21 N22 92.8(6) . . ?
C21 Ru21 N23 92.5(5) . . ?
C21 Ru21 N24 91.2(5) . . ?
C21 Ru21 N25 92.9(5) . . ?
N32 Ru31 N31 88.3(4) . . ?
N32 Ru31 N33 91.6(5) . . ?
N32 Ru31 N34 173.9(4) . . ?
N32 Ru31 N35 87.9(6) . . ?
N33 Ru31 N31 88.5(4) . . ?
N34 Ru31 N31 85.6(4) . . ?
N34 Ru31 N33 88.7(4) . . ?
N34 Ru31 N35 91.5(5) . . ?
N35 Ru31 N31 87.6(4) . . ?
N35 Ru31 N33 176.0(4) . . ?
C31 Ru31 N31 177.6(6) . . ?
C31 Ru31 N32 89.8(5) . . ?
C31 Ru31 N33 90.2(5) . . ?
C31 Ru31 N34 96.4(5) . . ?
C31 Ru31 N35 93.7(5) . . ?
I1 Mo1 I3 89.86(3) . 2_666 ?
I2 Mo1 I1 89.75(4) . . ?
I2 Mo1 I3 177.25(4) . 2_666 ?
I4 Mo1 I1 176.25(4) . . ?
I4 Mo1 I2 90.80(3) . . ?
I4 Mo1 I3 89.41(3) . 2_666 ?
Mo2 Mo1 I1 61.56(3) . . ?
Mo2 Mo1 I1 121.37(4) 2_666 . ?
Mo2 Mo1 I2 60.62(3) . . ?
Mo2 Mo1 I2 121.27(4) 2_666 . ?
Mo2 Mo1 I3 61.14(3) 2_666 2_666 ?
Mo2 Mo1 I3 121.43(4) . 2_666 ?
Mo2 Mo1 I4 121.81(4) . . ?
Mo2 Mo1 I4 61.28(3) 2_666 . ?
Mo2 Mo1 Mo2 90.20(4) . 2_666 ?
Mo3 Mo1 I1 61.40(3) . . ?
Mo3 Mo1 I1 121.76(4) 2_666 . ?
Mo3 Mo1 I2 120.45(4) . . ?
Mo3 Mo1 I2 61.39(3) 2_666 . ?
Mo3 Mo1 I3 121.02(4) 2_666 2_666 ?
Mo3 Mo1 I3 61.60(3) . 2_666 ?
Mo3 Mo1 I4 61.62(3) 2_666 . ?
Mo3 Mo1 I4 121.27(4) . . ?
Mo3 Mo1 Mo2 59.88(3) 2_666 2_666 ?
Mo3 Mo1 Mo2 59.84(3) . . ?
Mo3 Mo1 Mo2 60.00(3) . 2_666 ?
Mo3 Mo1 Mo2 60.20(3) 2_666 . ?
Mo3 Mo1 Mo3 89.74(3) 2_666 . ?
O11 Mo1 I1 88.9(2) . . ?
O11 Mo1 I2 91.77(19) . . ?
O11 Mo1 I3 85.50(19) . 2_666 ?
O11 Mo1 I4 87.4(2) . . ?
O11 Mo1 Mo2 137.5(2) . . ?
O11 Mo1 Mo2 132.3(2) . 2_666 ?
O11 Mo1 Mo3 136.50(19) . 2_666 ?
O11 Mo1 Mo3 133.64(19) . . ?
I2 Mo2 I1 89.94(3) . . ?
I2 Mo2 I3 89.87(3) . . ?
I2 Mo2 I4 176.90(4) . 2_666 ?
I3 Mo2 I1 176.82(4) . . ?
I4 Mo2 I1 90.56(3) 2_666 . ?
I4 Mo2 I3 89.47(3) 2_666 . ?
Mo1 Mo2 I1 61.16(3) . . ?
Mo1 Mo2 I1 121.02(4) 2_666 . ?
Mo1 Mo2 I2 61.37(3) . . ?
Mo1 Mo2 I2 121.29(4) 2_666 . ?
Mo1 Mo2 I3 61.65(3) 2_666 . ?
Mo1 Mo2 I3 121.38(4) . . ?
Mo1 Mo2 I4 60.87(3) 2_666 2_666 ?
Mo1 Mo2 I4 121.45(4) . 2_666 ?
Mo1 Mo2 Mo1 89.80(4) . 2_666 ?
Mo1 Mo2 Mo3 59.67(3) . 2_666 ?
Mo3 Mo2 I1 120.82(4) 2_666 . ?
Mo3 Mo2 I1 61.32(3) . . ?
Mo3 Mo2 I2 121.39(4) . . ?
Mo3 Mo2 I2 61.48(3) 2_666 . ?
Mo3 Mo2 I3 121.34(4) . . ?
Mo3 Mo2 I3 61.73(3) 2_666 . ?
Mo3 Mo2 I4 120.69(4) 2_666 2_666 ?
Mo3 Mo2 I4 61.42(3) . 2_666 ?
Mo3 Mo2 Mo1 60.03(3) . . ?
Mo3 Mo2 Mo1 59.83(3) 2_666 2_666 ?
Mo3 Mo2 Mo1 59.71(3) . 2_666 ?
Mo3 Mo2 Mo3 89.54(4) . 2_666 ?
O21 Mo2 I1 88.4(2) . . ?
O21 Mo2 I2 91.5(2) . . ?
O21 Mo2 I3 88.4(2) . . ?
O21 Mo2 I4 85.4(2) . 2_666 ?
O21 Mo2 Mo1 137.1(2) . . ?
O21 Mo2 Mo1 133.0(2) . 2_666 ?
O21 Mo2 Mo3 132.7(2) . . ?
O21 Mo2 Mo3 137.7(2) . 2_666 ?
I1 Mo3 I3 89.77(3) . 2_666 ?
I2 Mo3 I1 176.65(4) 2_666 . ?
I2 Mo3 I3 89.05(3) 2_666 2_666 ?
I2 Mo3 I4 90.37(3) 2_666 2_666 ?
I4 Mo3 I1 90.63(3) 2_666 . ?
I4 Mo3 I3 176.74(4) 2_666 2_666 ?
Mo1 Mo3 I1 61.29(3) . . ?
Mo1 Mo3 I1 122.03(4) 2_666 . ?
Mo1 Mo3 I2 61.18(3) 2_666 2_666 ?
Mo1 Mo3 I2 120.68(4) . 2_666 ?
Mo1 Mo3 I3 121.29(4) 2_666 2_666 ?
Mo1 Mo3 I3 61.56(3) . 2_666 ?
Mo1 Mo3 I4 61.03(3) 2_666 2_666 ?
Mo1 Mo3 I4 121.36(4) . 2_666 ?
Mo1 Mo3 Mo1 90.26(3) 2_666 . ?
Mo1 Mo3 Mo2 60.13(3) 2_666 2_666 ?
Mo1 Mo3 Mo2 60.17(3) . 2_666 ?
Mo1 Mo3 Mo2 60.41(3) 2_666 . ?
Mo2 Mo3 I1 121.44(4) 2_666 . ?
Mo2 Mo3 I1 61.62(3) . . ?
Mo2 Mo3 I2 60.52(3) 2_666 2_666 ?
Mo2 Mo3 I2 121.60(4) . 2_666 ?
Mo2 Mo3 I3 121.68(4) . 2_666 ?
Mo2 Mo3 I3 61.18(3) 2_666 2_666 ?
Mo2 Mo3 I4 61.24(3) . 2_666 ?
Mo2 Mo3 I4 121.15(4) 2_666 2_666 ?
Mo2 Mo3 Mo1 60.13(3) . . ?
Mo2 Mo3 Mo2 90.46(4) . 2_666 ?
O31 Mo3 I1 87.8(2) . . ?
O31 Mo3 I2 89.0(2) . 2_666 ?
O31 Mo3 I3 85.7(2) . 2_666 ?
O31 Mo3 I4 91.1(2) . 2_666 ?
O31 Mo3 Mo1 136.79(18) . 2_666 ?
O31 Mo3 Mo1 132.90(17) . . ?
O31 Mo3 Mo2 133.2(2) . 2_666 ?
O31 Mo3 Mo2 136.3(2) . . ?
C20 O11 Mo1 137.8(7) . . ?
C27 O21 Mo2 133.9(8) . . ?
C37 O31 Mo3 129.2(7) . . ?
C13 N11 Ru11 120.8(7) . . ?
C14 N11 Ru11 123.5(6) . . ?
C14 N11 C13 115.7(9) . . ?
C101 N12 Ru11 127.0(8) . . ?
C104 N12 Ru11 127.0(8) . . ?
C104 N12 C101 106.1(10) . . ?
C106 N13 Ru11 126.0(8) . . ?
C106 N13 C109 106.2(9) . . ?
C109 N13 Ru11 127.8(7) . . ?
C118 N14 Ru11 128.4(7) . . ?
C121 N14 Ru11 125.5(7) . . ?
C121 N14 C118 105.8(9) . . ?
C123 N15 Ru11 124.9(7) . . ?
C123 N15 C126 108.0(9) . . ?
C126 N15 Ru11 127.1(8) . . ?
C23 N21 Ru21 121.3(10) . . ?
C23 N21 C24 114.7(12) . . ?
C24 N21 Ru21 123.8(8) . . ?
C201 N22 Ru21 125.5(14) . . ?
C204 N22 Ru21 125.5(10) . . ?
C204 N22 C201 109.0(16) . . ?
C206 N23 Ru21 124.7(8) . . ?
C206 N23 C209 108.5(10) . . ?
C209 N23 Ru21 126.8(8) . . ?
C218 N24 Ru21 127.9(9) . . ?
C221 N24 Ru21 126.8(9) . . ?
C221 N24 C218 105.3(11) . . ?
C223 N25 Ru21 125.1(10) . . ?
C223 N25 C226 109.0(14) . . ?
C226 N25 Ru21 125.9(14) . . ?
C33 N31 Ru31 121.5(7) . . ?
C33 N31 C34 117.5(9) . . ?
C34 N31 Ru31 121.0(7) . . ?
C301 N32 Ru31 128.9(15) . . ?
C304 N32 Ru31 125.4(10) . . ?
C304 N32 C301 105.4(15) . . ?
C306 N33 Ru31 125.3(8) . . ?
C306 N33 C309 107.3(11) . . ?
C309 N33 Ru31 127.4(10) . . ?
C318 N34 Ru31 126.9(9) . . ?
C321 N34 Ru31 125.5(8) . . ?
C321 N34 C318 107.6(11) . . ?
C323 N35 Ru31 124.2(9) . . ?
C323 N35 C326 107.9(15) . . ?
C326 N35 Ru31 127.9(14) . . ?
O13 C11 Ru11 172.7(13) . . ?
C13 C12 H12 120.7 . . ?
C13 C12 C16 118.7(9) . . ?
C16 C12 H12 120.7 . . ?
N11 C13 C12 124.5(11) . . ?
N11 C13 H13 117.7 . . ?
C12 C13 H13 117.7 . . ?
N11 C14 H14 118.0 . . ?
N11 C14 C15 124.1(10) . . ?
C15 C14 H14 118.0 . . ?
C14 C15 H15 120.2 . . ?
C14 C15 C16 119.6(11) . . ?
C16 C15 H15 120.2 . . ?
C12 C16 C20 120.2(9) . . ?
C15 C16 C12 117.3(9) . . ?
C15 C16 C20 122.5(9) . . ?
O11 C20 C16 112.1(9) . . ?
O12 C20 O11 129.1(9) . . ?
O12 C20 C16 118.7(9) . . ?
O23 C21 Ru21 178.3(14) . . ?
C23 C22 H22 119.8 . . ?
C23 C22 C26 120.3(14) . . ?
C26 C22 H22 119.8 . . ?
N21 C23 C22 122.4(15) . . ?
N21 C23 H23 118.8 . . ?
C22 C23 H23 118.8 . . ?
N21 C24 H24 117.6 . . ?
N21 C24 C25 124.8(12) . . ?
C25 C24 H24 117.6 . . ?
C24 C25 H25 119.9 . . ?
C26 C25 C24 120.1(13) . . ?
C26 C25 H25 119.9 . . ?
C22 C26 C27 120.8(13) . . ?
C25 C26 C22 117.1(13) . . ?
C25 C26 C27 122.1(14) . . ?
O21 C27 C26 110.8(12) . . ?
O22 C27 O21 129.1(14) . . ?
O22 C27 C26 120.1(14) . . ?
O33 C31 Ru31 175.0(14) . . ?
C33 C32 H32 119.8 . . ?
C33 C32 C36 120.3(10) . . ?
C36 C32 H32 119.8 . . ?
N31 C33 C32 122.3(10) . . ?
N31 C33 H33 118.8 . . ?
C32 C33 H33 118.8 . . ?
N31 C34 H34 118.4 . . ?
N31 C34 C35 123.3(10) . . ?
C35 C34 H34 118.4 . . ?
C34 C35 H35 120.3 . . ?
C34 C35 C36 119.3(10) . . ?
C36 C35 H35 120.3 . . ?
C32 C36 C35 117.2(9) . . ?
C32 C36 C37 122.0(9) . . ?
C35 C36 C37 120.8(9) . . ?
O31 C37 O32 124.3(10) . . ?
O31 C37 C36 116.1(9) . . ?
O32 C37 C36 119.5(9) . . ?
N12 C101 C102 107.4(11) . . ?
C127 C101 N12 125.3(12) . . ?
C127 C101 C102 127.3(13) . . ?
C101 C102 H102 125.0 . . ?
C103 C102 C101 109.9(12) . . ?
C103 C102 H102 125.0 . . ?
C102 C103 H103 127.6 . . ?
C102 C103 C104 104.8(13) . . ?
C104 C103 H103 127.6 . . ?
N12 C104 C103 111.8(11) . . ?
N12 C104 C105 124.2(12) . . ?
C105 C104 C103 124.0(12) . . ?
C104 C105 H105 116.4 . . ?
C104 C105 C106 127.1(12) . . ?
C106 C105 H105 116.4 . . ?
N13 C106 C105 125.4(11) . . ?
N13 C106 C107 109.6(11) . . ?
C105 C106 C107 125.0(11) . . ?
C106 C107 H107 126.2 . . ?
C108 C107 C106 107.6(11) . . ?
C108 C107 H107 126.2 . . ?
C107 C108 H108 125.9 . . ?
C107 C108 C109 108.2(11) . . ?
C109 C108 H108 125.9 . . ?
N13 C109 C108 108.3(10) . . ?
N13 C109 C110 125.7(9) . . ?
C110 C109 C108 126.0(11) . . ?
C109 C110 C111 117.9(10) . . ?
C109 C110 C118 124.9(10) . . ?
C118 C110 C111 117.2(10) . . ?
C112 C111 C110 122.1(10) . . ?
C112 C111 C117 117.0(11) . . ?
C117 C111 C110 120.8(11) . . ?
C111 C112 H112 120.1 . . ?
C113 C112 C111 119.8(11) . . ?
C113 C112 H112 120.1 . . ?
C112 C113 H113 118.4 . . ?
C114 C113 C112 123.1(13) . . ?
C114 C113 H113 118.4 . . ?
C113 C114 C115 120.2(14) . . ?
C113 C114 C116 117.5(12) . . ?
C116 C114 C115 122.4(13) . . ?
C114 C115 H11A 109.5 . . ?
C114 C115 H11B 109.5 . . ?
C114 C115 H11C 109.5 . . ?
H11A C115 H11B 109.5 . . ?
H11A C115 H11C 109.5 . . ?
H11B C115 H11C 109.5 . . ?
C114 C116 H116 119.3 . . ?
C117 C116 C114 121.3(12) . . ?
C117 C116 H116 119.3 . . ?
C111 C117 H117 119.4 . . ?
C116 C117 C111 121.2(12) . . ?
C116 C117 H117 119.4 . . ?
N14 C118 C110 123.9(10) . . ?
N14 C118 C119 109.2(9) . . ?
C119 C118 C110 126.9(10) . . ?
C118 C119 H119 125.8 . . ?
C120 C119 C118 108.5(10) . . ?
C120 C119 H119 125.8 . . ?
C119 C120 H120 126.6 . . ?
C119 C120 C121 106.8(10) . . ?
C121 C120 H120 126.6 . . ?
N14 C121 C120 109.7(9) . . ?
N14 C121 C122 125.2(11) . . ?
C122 C121 C120 125.0(11) . . ?
C121 C122 H122 116.5 . . ?
C121 C122 C123 127.1(11) . . ?
C123 C122 H122 116.5 . . ?
N15 C123 C122 125.5(10) . . ?
N15 C123 C124 108.9(11) . . ?
C122 C123 C124 125.6(11) . . ?
C123 C124 H124 126.8 . . ?
C125 C124 C123 106.3(11) . . ?
C125 C124 H124 126.8 . . ?
C124 C125 H125 124.8 . . ?
C124 C125 C126 110.3(11) . . ?
C126 C125 H125 124.8 . . ?
N15 C126 C125 106.5(11) . . ?
N15 C126 C127 124.7(11) . . ?
C127 C126 C125 128.9(12) . . ?
C101 C127 C126 127.0(12) . . ?
C101 C127 C128 117.6(13) . . ?
C126 C127 C128 115.4(12) . . ?
C129 C128 C127 124.4(19) . . ?
C129 C128 C134 115.2(18) . . ?
C134 C128 C127 120.3(17) . . ?
C128 C129 H129 116.6 . . ?
C128 C129 C130 127(3) . . ?
C130 C129 H129 116.6 . . ?
C129 C130 H130 120.3 . . ?
C131 C130 C129 119(4) . . ?
C131 C130 H130 120.3 . . ?
C130 C131 C132 124(4) . . ?
C130 C131 C133 119(3) . . ?
C133 C131 C132 116(4) . . ?
C131 C132 H13A 109.5 . . ?
C131 C132 H13B 109.5 . . ?
C131 C132 H13C 109.5 . . ?
H13A C132 H13B 109.5 . . ?
H13A C132 H13C 109.5 . . ?
H13B C132 H13C 109.5 . . ?
C131 C133 H133 119.5 . . ?
C134 C133 C131 121(3) . . ?
C134 C133 H133 119.5 . . ?
C128 C134 H134 121.0 . . ?
C133 C134 C128 118(2) . . ?
C133 C134 H134 121.0 . . ?
N22 C201 C227 125.6(18) . . ?
C202 C201 N22 107.4(19) . . ?
C202 C201 C227 127.1(17) . . ?
C201 C202 H202 125.3 . . ?
C203 C202 C201 109.4(17) . . ?
C203 C202 H202 125.3 . . ?
C202 C203 H203 127.0 . . ?
C202 C203 C204 106.0(19) . . ?
C204 C203 H203 127.0 . . ?
N22 C204 C203 108.2(16) . . ?
N22 C204 C205 126.3(15) . . ?
C205 C204 C203 125.5(19) . . ?
C204 C205 H205 116.2 . . ?
C206 C205 C204 127.7(16) . . ?
C206 C205 H205 116.2 . . ?
N23 C206 C205 124.8(13) . . ?
N23 C206 C207 108.1(12) . . ?
C205 C206 C207 127.0(14) . . ?
C206 C207 H207 126.0 . . ?
C208 C207 C206 107.9(12) . . ?
C208 C207 H207 126.0 . . ?
C207 C208 H208 126.0 . . ?
C207 C208 C209 108.0(11) . . ?
C209 C208 H208 126.0 . . ?
N23 C209 C208 107.4(11) . . ?
C210 C209 N23 125.2(11) . . ?
C210 C209 C208 127.3(11) . . ?
C209 C210 C211 119.3(11) . . ?
C209 C210 C218 126.1(11) . . ?
C218 C210 C211 114.5(11) . . ?
C212 C211 C210 120.1(11) . . ?
C217 C211 C210 121.7(11) . . ?
C217 C211 C212 118.0(11) . . ?
C211 C212 H212 119.4 . . ?
C213 C212 C211 121.1(12) . . ?
C213 C212 H212 119.4 . . ?
C212 C213 H213 119.3 . . ?
C212 C213 C214 121.4(12) . . ?
C214 C213 H213 119.3 . . ?
C213 C214 C215 122.1(12) . . ?
C216 C214 C213 116.9(12) . . ?
C216 C214 C215 121.0(13) . . ?
C214 C215 H21A 109.5 . . ?
C214 C215 H21B 109.5 . . ?
C214 C215 H21C 109.5 . . ?
H21A C215 H21B 109.5 . . ?
H21A C215 H21C 109.5 . . ?
H21B C215 H21C 109.5 . . ?
C214 C216 H216 119.7 . . ?
C217 C216 C214 120.7(13) . . ?
C217 C216 H216 119.7 . . ?
C211 C217 C216 121.8(12) . . ?
C211 C217 H217 119.1 . . ?
C216 C217 H217 119.1 . . ?
N24 C218 C219 109.6(11) . . ?
C210 C218 N24 124.5(12) . . ?
C210 C218 C219 125.7(11) . . ?
C218 C219 H219 126.5 . . ?
C220 C219 C218 106.9(12) . . ?
C220 C219 H219 126.5 . . ?
C219 C220 H220 126.3 . . ?
C219 C220 C221 107.4(13) . . ?
C221 C220 H220 126.3 . . ?
N24 C221 C220 110.8(12) . . ?
N24 C221 C222 122.5(15) . . ?
C222 C221 C220 126.7(15) . . ?
C221 C222 H222 115.6 . . ?
C223 C222 C221 128.8(17) . . ?
C223 C222 H222 115.6 . . ?
N25 C223 C224 110.3(19) . . ?
C222 C223 N25 126.1(14) . . ?
C222 C223 C224 124(2) . . ?
C223 C224 H224 125.9 . . ?
C225 C224 C223 108(2) . . ?
C225 C224 H224 125.9 . . ?
C224 C225 H225 125.4 . . ?
C224 C225 C226 109.1(17) . . ?
C226 C225 H225 125.4 . . ?
N25 C226 C225 103.2(19) . . ?
C227 C226 N25 127.8(18) . . ?
C227 C226 C225 128.8(17) . . ?
C201 C227 C228 115(2) . . ?
C226 C227 C201 125.3(16) . . ?
C226 C227 C228 120(2) . . ?
C229 C228 C227 122(2) . . ?
C234 C228 C227 122.6(19) . . ?
C234 C228 C229 112(2) . . ?
C228 C229 H229 118.9 . . ?
C228 C229 C230 122(3) . . ?
C230 C229 H229 118.9 . . ?
C229 C230 H230 120.8 . . ?
C231 C230 C229 118(3) . . ?
C231 C230 H230 120.8 . . ?
C230 C231 C232 116(3) . . ?
C230 C231 C233 109(3) . . ?
C233 C231 C232 119(3) . . ?
C231 C232 H23A 109.5 . . ?
C231 C232 H23B 109.5 . . ?
C231 C232 H23C 109.5 . . ?
H23A C232 H23B 109.5 . . ?
H23A C232 H23C 109.5 . . ?
H23B C232 H23C 109.5 . . ?
C231 C233 H233 120.8 . . ?
C231 C233 C234 118(3) . . ?
C234 C233 H233 120.8 . . ?
C228 C234 C233 124(3) . . ?
C228 C234 H234 117.9 . . ?
C233 C234 H234 117.9 . . ?
N32 C301 C302 108.8(19) . . ?
N32 C301 C327 122.4(17) . . ?
C327 C301 C302 128.9(15) . . ?
C301 C302 H302 126.4 . . ?
C303 C302 C301 107.3(15) . . ?
C303 C302 H302 126.4 . . ?
C302 C303 H303 125.5 . . ?
C302 C303 C304 109(2) . . ?
C304 C303 H303 125.5 . . ?
N32 C304 C303 109.6(17) . . ?
N32 C304 C305 126.4(15) . . ?
C305 C304 C303 124(2) . . ?
C304 C305 H305 116.6 . . ?
C306 C305 C304 126.8(16) . . ?
C306 C305 H305 116.6 . . ?
N33 C306 C305 124.5(14) . . ?
N33 C306 C307 109.0(12) . . ?
C307 C306 C305 126.5(16) . . ?
C306 C307 H307 126.3 . . ?
C308 C307 C306 107.4(14) . . ?
C308 C307 H307 126.3 . . ?
C307 C308 H308 125.3 . . ?
C307 C308 C309 109.5(12) . . ?
C309 C308 H308 125.3 . . ?
N33 C309 C308 106.8(12) . . ?
N33 C309 C310 124.3(12) . . ?
C310 C309 C308 128.9(11) . . ?
C309 C310 C311 116.6(11) . . ?
C318 C310 C309 126.1(11) . . ?
C318 C310 C311 117.1(11) . . ?
C312 C311 C310 119.1(10) . . ?
C312 C311 C317 118.5(10) . . ?
C317 C311 C310 122.2(10) . . ?
C311 C312 H312 119.7 . . ?
C311 C312 C313 120.6(12) . . ?
C313 C312 H312 119.7 . . ?
C312 C313 H313 119.4 . . ?
C314 C313 C312 121.2(12) . . ?
C314 C313 H313 119.4 . . ?
C313 C314 C315 120.9(12) . . ?
C316 C314 C313 118.1(11) . . ?
C316 C314 C315 120.9(12) . . ?
C314 C315 H31A 109.5 . . ?
C314 C315 H31B 109.5 . . ?
C314 C315 H31C 109.5 . . ?
H31A C315 H31B 109.5 . . ?
H31A C315 H31C 109.5 . . ?
H31B C315 H31C 109.5 . . ?
C314 C316 H316 119.0 . . ?
C314 C316 C317 121.9(12) . . ?
C317 C316 H316 119.0 . . ?
C311 C317 H317 120.2 . . ?
C316 C317 C311 119.7(12) . . ?
C316 C317 H317 120.2 . . ?
N34 C318 C319 107.3(11) . . ?
C310 C318 N34 125.8(12) . . ?
C310 C318 C319 126.9(11) . . ?
C318 C319 H319 125.6 . . ?
C320 C319 C318 108.9(12) . . ?
C320 C319 H319 125.6 . . ?
C319 C320 H320 126.8 . . ?
C319 C320 C321 106.3(13) . . ?
C321 C320 H320 126.8 . . ?
N34 C321 C320 109.9(11) . . ?
N34 C321 C322 124.9(14) . . ?
C322 C321 C320 125.1(14) . . ?
C321 C322 H322 116.7 . . ?
C321 C322 C323 126.6(15) . . ?
C323 C322 H322 116.7 . . ?
N35 C323 C322 127.1(13) . . ?
N35 C323 C324 110.0(16) . . ?
C322 C323 C324 122.9(19) . . ?
C323 C324 H324 128.2 . . ?
C325 C324 C323 103.6(18) . . ?
C325 C324 H324 128.2 . . ?
C324 C325 H325 124.7 . . ?
C324 C325 C326 110.6(15) . . ?
C326 C325 H325 124.7 . . ?
N35 C326 C325 107.9(18) . . ?
N35 C326 C327 125.0(17) . . ?
C327 C326 C325 126.7(16) . . ?
C301 C327 C328 117.7(18) . . ?
C326 C327 C301 126.8(14) . . ?
C326 C327 C328 116(2) . . ?
C329 C328 C327 121.6(17) . . ?
C334 C328 C327 119.2(18) . . ?
C334 C328 C329 119.1(16) . . ?
C328 C329 H329 119.1 . . ?
C330 C329 C328 122(2) . . ?
C330 C329 H329 119.1 . . ?
C329 C330 H330 120.6 . . ?
C329 C330 C331 119(2) . . ?
C331 C330 H330 120.6 . . ?
C330 C331 C332 119(3) . . ?
C330 C331 C333 121.6(16) . . ?
C333 C331 C332 119(3) . . ?
C331 C332 H33A 109.5 . . ?
C331 C332 H33B 109.5 . . ?
C331 C332 H33C 109.5 . . ?
H33A C332 H33B 109.5 . . ?
H33A C332 H33C 109.5 . . ?
H33B C332 H33C 109.5 . . ?
C331 C333 H333 122.3 . . ?
C331 C333 C334 115(3) . . ?
C334 C333 H333 122.3 . . ?
C328 C334 C333 123(2) . . ?
C328 C334 H334 118.4 . . ?
C333 C334 H334 118.4 . . ?
N41 Ru41 O41 87.7(3) . . ?
N42 Ru41 O41 89.9(3) . . ?
N42 Ru41 N41 90.8(4) . . ?
N43 Ru41 O41 86.9(3) . . ?
N43 Ru41 N41 174.6(4) . . ?
N43 Ru41 N42 88.4(4) . . ?
N44 Ru41 O41 84.2(3) . . ?
N44 Ru41 N41 88.5(4) . . ?
N44 Ru41 N42 174.2(4) . . ?
N44 Ru41 N43 91.7(4) . . ?
C41 Ru41 O41 177.4(5) . . ?
C41 Ru41 N41 93.2(5) . . ?
C41 Ru41 N42 92.5(5) . . ?
C41 Ru41 N43 92.2(5) . . ?
C41 Ru41 N44 93.4(5) . . ?
Ru41 O41 H41A 112.1(6) . . ?
Ru41 O41 H41B 111.7(6) . . ?
H41A O41 H41B 102.1(7) . . ?
C401 N41 Ru41 127.3(9) . . ?
C401 N41 C404 109.0(11) . . ?
C404 N41 Ru41 123.6(9) . . ?
C406 N42 Ru41 125.2(8) . . ?
C406 N42 C409 106.7(10) . . ?
C409 N42 Ru41 127.9(7) . . ?
C418 N43 Ru41 128.1(7) . . ?
C421 N43 Ru41 124.1(7) . . ?
C421 N43 C418 107.8(9) . . ?
C423 N44 Ru41 125.2(7) . . ?
C423 N44 C426 106.0(10) . . ?
C426 N44 Ru41 128.7(8) . . ?
O42 C41 Ru41 179.1(12) . . ?
N41 C401 C402 106.9(13) . . ?
N41 C401 C427 125.4(12) . . ?
C427 C401 C402 127.6(12) . . ?
C401 C402 H402 125.4 . . ?
C403 C402 C401 109.2(12) . . ?
C403 C402 H402 125.4 . . ?
C402 C403 H403 126.7 . . ?
C402 C403 C404 106.6(14) . . ?
C404 C403 H403 126.7 . . ?
N41 C404 C403 108.1(14) . . ?
N41 C404 C405 127.3(12) . . ?
C405 C404 C403 124.6(14) . . ?
C404 C405 H405 116.6 . . ?
C404 C405 C406 126.8(13) . . ?
C406 C405 H405 116.6 . . ?
N42 C406 C405 125.2(13) . . ?
N42 C406 C407 110.9(11) . . ?
C405 C406 C407 123.8(12) . . ?
C406 C407 H407 127.4 . . ?
C408 C407 C406 105.3(12) . . ?
C408 C407 H407 127.4 . . ?
C407 C408 H408 125.6 . . ?
C407 C408 C409 108.8(12) . . ?
C409 C408 H408 125.6 . . ?
N42 C409 C408 108.2(10) . . ?
N42 C409 C410 125.2(10) . . ?
C410 C409 C408 126.6(11) . . ?
C409 C410 C411 116.4(10) . . ?
C418 C410 C409 125.2(10) . . ?
C418 C410 C411 118.3(10) . . ?
C412 C411 C410 120.5(11) . . ?
C417 C411 C410 121.5(11) . . ?
C417 C411 C412 118.0(11) . . ?
C411 C412 H412 119.4 . . ?
C413 C412 C411 121.2(12) . . ?
C413 C412 H412 119.4 . . ?
C412 C413 H413 119.9 . . ?
C414 C413 C412 120.2(12) . . ?
C414 C413 H413 119.9 . . ?
C413 C414 C415 120.0(13) . . ?
C413 C414 C416 118.6(12) . . ?
C416 C414 C415 121.4(14) . . ?
C414 C415 H41C 109.5 . . ?
C414 C415 H41D 109.5 . . ?
C414 C415 H41E 109.5 . . ?
H41C C415 H41D 109.5 . . ?
H41C C415 H41E 109.5 . . ?
H41D C415 H41E 109.5 . . ?
C414 C416 H416 119.1 . . ?
C417 C416 C414 121.8(13) . . ?
C417 C416 H416 119.1 . . ?
C411 C417 C416 120.2(12) . . ?
C411 C417 H417 119.9 . . ?
C416 C417 H417 119.9 . . ?
N43 C418 C410 125.1(10) . . ?
N43 C418 C419 108.7(9) . . ?
C410 C418 C419 126.2(10) . . ?
C418 C419 H419 126.0 . . ?
C420 C419 C418 108.1(10) . . ?
C420 C419 H419 126.0 . . ?
C419 C420 H420 126.3 . . ?
C419 C420 C421 107.3(10) . . ?
C421 C420 H420 126.3 . . ?
N43 C421 C420 108.0(10) . . ?
N43 C421 C422 127.3(10) . . ?
C422 C421 C420 124.6(11) . . ?
C421 C422 H422 117.6 . . ?
C421 C422 C423 124.9(11) . . ?
C423 C422 H422 117.6 . . ?
N44 C423 C422 126.3(10) . . ?
N44 C423 C424 109.3(11) . . ?
C422 C423 C424 124.4(12) . . ?
C423 C424 H424 127.0 . . ?
C425 C424 C423 106.0(12) . . ?
C425 C424 H424 127.0 . . ?
C424 C425 H425 125.7 . . ?
C424 C425 C426 108.6(12) . . ?
C426 C425 H425 125.7 . . ?
N44 C426 C427 123.7(11) . . ?
C425 C426 N44 110.1(12) . . ?
C425 C426 C427 126.2(12) . . ?
C401 C427 C428 117.3(12) . . ?
C426 C427 C401 126.2(12) . . ?
C426 C427 C428 116.5(12) . . ?
C429 C428 C427 122.6(13) . . ?
C429 C428 C434 117.2(14) . . ?
C434 C428 C427 119.8(12) . . ?
C428 C429 H429 119.9 . . ?
C428 C429 C430 120.2(14) . . ?
C430 C429 H429 119.9 . . ?
C429 C430 H430 118.1 . . ?
C431 C430 C429 123.8(13) . . ?
C431 C430 H430 118.1 . . ?
C430 C431 C432 121.4(15) . . ?
C430 C431 C433 114.0(15) . . ?
C433 C431 C432 122.7(17) . . ?
C431 C432 H43A 109.5 . . ?
C431 C432 H43B 109.5 . . ?
C431 C432 H43C 109.5 . . ?
H43A C432 H43B 109.5 . . ?
H43A C432 H43C 109.5 . . ?
H43B C432 H43C 109.5 . . ?
C431 C433 H433 119.4 . . ?
C431 C433 C434 121.3(17) . . ?
C434 C433 H433 119.4 . . ?
C428 C434 C433 121.0(15) . . ?
C428 C434 H434 119.5 . . ?
C433 C434 H434 119.5 . . ?
D1A C1 D1B 109.5 . . ?
D1A C1 D1C 109.5 . . ?
D1B C1 D1C 109.5 . . ?
C6 C1 D1A 109.5 . . ?
C6 C1 D1B 109.5 . . ?
C6 C1 D1C 109.5 . . ?
O1 C6 C1 123(3) . . ?
O1 C6 C10 122(3) . . ?
C10 C6 C1 115(3) . . ?
C6 C10 D10A 109.5 . . ?
C6 C10 D10B 109.5 . . ?
C6 C10 D10C 109.5 . . ?
D10A C10 D10B 109.5 . . ?
D10A C10 D10C 109.5 . . ?
D10B C10 D10C 109.5 . . ?
O2 C2 C17 116(3) . . ?
O2 C2 C18 118(2) . . ?
C18 C2 C17 126(3) . . ?
C2 C17 D17A 109.5 . . ?
C2 C17 D17B 109.5 . . ?
C2 C17 D17C 109.5 . . ?
D17A C17 D17B 109.5 . . ?
D17A C17 D17C 109.5 . . ?
D17B C17 D17C 109.5 . . ?
C2 C18 D18A 109.5 . . ?
C2 C18 D18B 109.5 . . ?
C2 C18 D18C 109.5 . . ?
D18A C18 D18B 109.5 . . ?
D18A C18 D18C 109.5 . . ?
D18B C18 D18C 109.5 . . ?
D3A C3 D3B 109.5 . . ?
D3A C3 D3C 109.5 . . ?
D3B C3 D3C 109.5 . . ?
C7 C3 D3A 109.5 . . ?
C7 C3 D3B 109.5 . . ?
C7 C3 D3C 109.5 . . ?
O5 C7 C3 124(5) . . ?
O5 C7 C8 126(3) . . ?
C3 C7 C8 108(4) . . ?
D4A C4 D4B 109.5 . . ?
D4A C4 D4C 109.5 . . ?
D4B C4 D4C 109.5 . . ?
C5 C4 D4A 109.5 . . ?
C5 C4 D4B 109.5 . . ?
C5 C4 D4C 109.5 . . ?
O15 C5 C4 119(3) . . ?
O15 C5 C9 122(3) . . ?
C4 C5 C9 119(3) . . ?
C5 C9 D9A 109.5 . . ?
C5 C9 D9B 109.5 . . ?
C5 C9 D9C 109.5 . . ?
D9A C9 D9B 109.5 . . ?
D9A C9 D9C 109.5 . . ?
D9B C9 D9C 109.5 . . ?
C51 N51 C71 112(2) . . ?
C51 N51 C81 95(2) . . ?
C51 N51 C61 108(2) . . ?
C71 N51 C81 131(2) . . ?
C71 N51 C61 102(2) . . ?
C81 N51 C61 109(2) . . ?
N51 C51 H51A 108.6 . . ?
N51 C51 H51B 108.6 . . ?
H51A C51 H51B 107.6 . . ?
C52 C51 N51 115(2) . . ?
C52 C51 H51A 108.6 . . ?
C52 C51 H51B 108.6 . . ?
N51 C71 H71A 110.8 . . ?
N51 C71 H71B 110.7 . . ?
H71A C71 H71B 108.8 . . ?
C72 C71 N51 105(2) . . ?
C72 C71 H71A 110.7 . . ?
C72 C71 H71B 110.7 . . ?
N51 C81 H81A 108.8 . . ?
N51 C81 H81B 108.8 . . ?
H81A C81 H81B 107.7 . . ?
C82 C81 N51 114(3) . . ?
C82 C81 H81A 108.8 . . ?
C82 C81 H81B 108.8 . . ?
C51 C52 H52A 108.8 . . ?
C51 C52 H52B 108.8 . . ?
C51 C52 C53 114(2) . . ?
H52A C52 H52B 107.7 . . ?
C53 C52 H52A 108.8 . . ?
C53 C52 H52B 108.8 . . ?
H62A C62 H62B 108.8 . . ?
C61 C62 H62A 110.8 . . ?
C61 C62 H62B 110.8 . . ?
C61 C62 C63 105(2) . . ?
C63 C62 H62A 110.8 . . ?
C63 C62 H62B 110.8 . . ?
N51 C61 H61A 109.7 . . ?
N51 C61 H61B 109.7 . . ?
C62 C61 N51 110(3) . . ?
C62 C61 H61A 109.7 . . ?
C62 C61 H61B 109.7 . . ?
H61A C61 H61B 108.2 . . ?
H73A C73 H73B 108.2 . . ?
C72 C73 H73A 109.7 . . ?
C72 C73 H73B 109.7 . . ?
C72 C73 C74 110(2) . . ?
C74 C73 H73A 109.7 . . ?
C74 C73 H73B 109.7 . . ?
C71 C72 H72A 111.1 . . ?
C71 C72 H72B 111.1 . . ?
C73 C72 C71 103.4(19) . . ?
C73 C72 H72A 111.1 . . ?
C73 C72 H72B 111.1 . . ?
H72A C72 H72B 109.0 . . ?
C62 C63 H63A 109.8 . . ?
C62 C63 H63B 109.8 . . ?
H63A C63 H63B 108.3 . . ?
C64 C63 C62 109(2) . . ?
C64 C63 H63A 109.8 . . ?
C64 C63 H63B 109.8 . . ?
C52 C53 H53A 108.7 . . ?
C52 C53 H53B 108.7 . . ?
C52 C53 C54 114(3) . . ?
H53A C53 H53B 107.6 . . ?
C54 C53 H53A 108.7 . . ?
C54 C53 H53B 108.7 . . ?
H84A C84 H84B 109.5 . . ?
H84A C84 H84C 109.5 . . ?
H84B C84 H84C 109.5 . . ?
C83 C84 H84A 109.5 . . ?
C83 C84 H84B 109.5 . . ?
C83 C84 H84C 109.5 . . ?
C53 C54 H54A 109.5 . . ?
C53 C54 H54B 109.5 . . ?
C53 C54 H54C 109.5 . . ?
H54A C54 H54B 109.5 . . ?
H54A C54 H54C 109.5 . . ?
H54B C54 H54C 109.5 . . ?
C84 C83 H83A 108.5 . . ?
C84 C83 H83B 108.5 . . ?
C84 C83 C82 115(3) . . ?
H83A C83 H83B 107.5 . . ?
C82 C83 H83A 108.5 . . ?
C82 C83 H83B 108.5 . . ?
C73 C74 H74A 109.5 . . ?
C73 C74 H74B 109.5 . . ?
C73 C74 H74C 109.5 . . ?
H74A C74 H74B 109.5 . . ?
H74A C74 H74C 109.5 . . ?
H74B C74 H74C 109.5 . . ?
C81 C82 H82A 109.9 . . ?
C81 C82 H82B 109.9 . . ?
C83 C82 C81 109(2) . . ?
C83 C82 H82A 109.9 . . ?
C83 C82 H82B 109.9 . . ?
H82A C82 H82B 108.3 . . ?
C7 C8 D8A 109.5 . . ?
C7 C8 D8B 109.5 . . ?
C7 C8 D8C 109.5 . . ?
D8A C8 D8B 109.5 . . ?
D8A C8 D8C 109.5 . . ?
D8B C8 D8C 109.5 . . ?

loop_
_geom_bond_atom_site_label_1
_geom_bond_atom_site_label_2
_geom_bond_distance
_geom_bond_site_symmetry_2
_geom_bond_publ_flag
I1 Mo1 2.7810(12) . ?
I1 Mo2 2.7918(11) . ?
I1 Mo3 2.7839(12) . ?
I2 Mo1 2.7642(11) . ?
I2 Mo2 2.7441(10) . ?
I2 Mo3 2.7696(12) 2_666 ?
I3 Mo1 2.8031(11) 2_666 ?
I3 Mo2 2.7898(10) . ?
I3 Mo3 2.8041(10) 2_666 ?
I4 Mo1 2.7626(12) . ?
I4 Mo2 2.7734(10) 2_666 ?
I4 Mo3 2.7783(10) 2_666 ?
Ru11 N11 2.187(8) . ?
Ru11 N12 2.048(10) . ?
Ru11 N13 2.046(9) . ?
Ru11 N14 2.035(9) . ?
Ru11 N15 2.049(8) . ?
Ru11 C11 1.815(11) . ?
Ru21 N21 2.160(11) . ?
Ru21 N22 2.044(14) . ?
Ru21 N23 2.055(10) . ?
Ru21 N24 2.020(12) . ?
Ru21 N25 2.062(12) . ?
Ru21 C21 1.835(15) . ?
Ru31 N31 2.167(9) . ?
Ru31 N32 2.044(14) . ?
Ru31 N33 2.064(11) . ?
Ru31 N34 2.046(11) . ?
Ru31 N35 2.064(13) . ?
Ru31 C31 1.817(12) . ?
Mo1 Mo2 2.6777(13) 2_666 ?
Mo1 Mo2 2.6710(11) . ?
Mo1 Mo3 2.6685(11) . ?
Mo1 Mo3 2.6587(11) 2_666 ?
Mo1 O11 2.111(7) . ?
Mo2 Mo3 2.6730(13) 2_666 ?
Mo2 Mo3 2.6634(12) . ?
Mo2 O21 2.121(8) . ?
Mo3 O31 2.103(7) . ?
O11 C20 1.262(12) . ?
O12 C20 1.228(13) . ?
O13 C11 1.178(14) . ?
O21 C27 1.275(15) . ?
O22 C27 1.224(16) . ?
O23 C21 1.139(15) . ?
O31 C37 1.254(12) . ?
O32 C37 1.255(12) . ?
O33 C31 1.167(14) . ?
N11 C13 1.341(12) . ?
N11 C14 1.333(13) . ?
N12 C101 1.405(15) . ?
N12 C104 1.375(15) . ?
N13 C106 1.375(14) . ?
N13 C109 1.375(14) . ?
N14 C118 1.393(13) . ?
N14 C121 1.387(13) . ?
N15 C123 1.386(15) . ?
N15 C126 1.391(15) . ?
N21 C23 1.346(18) . ?
N21 C24 1.356(16) . ?
N22 C201 1.404(19) . ?
N22 C204 1.31(2) . ?
N23 C206 1.364(17) . ?
N23 C209 1.400(15) . ?
N24 C218 1.404(15) . ?
N24 C221 1.395(17) . ?
N25 C223 1.37(2) . ?
N25 C226 1.39(2) . ?
N31 C33 1.332(14) . ?
N31 C34 1.349(13) . ?
N32 C301 1.396(18) . ?
N32 C304 1.34(2) . ?
N33 C306 1.374(18) . ?
N33 C309 1.380(14) . ?
N34 C318 1.383(14) . ?
N34 C321 1.371(16) . ?
N35 C323 1.34(2) . ?
N35 C326 1.361(18) . ?
C12 H12 0.9500 . ?
C12 C13 1.376(13) . ?
C12 C16 1.387(14) . ?
C13 H13 0.9500 . ?
C14 H14 0.9500 . ?
C14 C15 1.369(14) . ?
C15 H15 0.9500 . ?
C15 C16 1.386(14) . ?
C16 C20 1.526(13) . ?
C22 H22 0.9500 . ?
C22 C23 1.38(2) . ?
C22 C26 1.41(2) . ?
C23 H23 0.9500 . ?
C24 H24 0.9500 . ?
C24 C25 1.376(17) . ?
C25 H25 0.9500 . ?
C25 C26 1.324(17) . ?
C26 C27 1.520(19) . ?
C32 H32 0.9500 . ?
C32 C33 1.363(15) . ?
C32 C36 1.383(14) . ?
C33 H33 0.9500 . ?
C34 H34 0.9500 . ?
C34 C35 1.353(15) . ?
C35 H35 0.9500 . ?
C35 C36 1.389(13) . ?
C36 C37 1.481(14) . ?
C101 C102 1.441(18) . ?
C101 C127 1.345(18) . ?
C102 H102 0.9500 . ?
C102 C103 1.363(19) . ?
C103 H103 0.9500 . ?
C103 C104 1.435(18) . ?
C104 C105 1.395(17) . ?
C105 H105 0.9500 . ?
C105 C106 1.398(17) . ?
C106 C107 1.430(16) . ?
C107 H107 0.9500 . ?
C107 C108 1.314(17) . ?
C108 H108 0.9500 . ?
C108 C109 1.449(15) . ?
C109 C110 1.407(16) . ?
C110 C111 1.474(16) . ?
C110 C118 1.428(14) . ?
C111 C112 1.402(16) . ?
C111 C117 1.409(15) . ?
C112 H112 0.9500 . ?
C112 C113 1.379(16) . ?
C113 H113 0.9500 . ?
C113 C114 1.371(17) . ?
C114 C115 1.513(18) . ?
C114 C116 1.379(18) . ?
C115 H11A 0.9800 . ?
C115 H11B 0.9800 . ?
C115 H11C 0.9800 . ?
C116 H116 0.9500 . ?
C116 C117 1.377(17) . ?
C117 H117 0.9500 . ?
C118 C119 1.408(15) . ?
C119 H119 0.9500 . ?
C119 C120 1.359(15) . ?
C120 H120 0.9500 . ?
C120 C121 1.422(16) . ?
C121 C122 1.388(15) . ?
C122 H122 0.9500 . ?
C122 C123 1.399(16) . ?
C123 C124 1.439(15) . ?
C124 H124 0.9500 . ?
C124 C125 1.343(18) . ?
C125 H125 0.9500 . ?
C125 C126 1.437(17) . ?
C126 C127 1.398(18) . ?
C127 C128 1.49(2) . ?
C128 C129 1.35(3) . ?
C128 C134 1.42(2) . ?
C129 H129 0.9500 . ?
C129 C130 1.39(3) . ?
C130 H130 0.9500 . ?
C130 C131 1.25(5) . ?
C131 C132 1.56(3) . ?
C131 C133 1.46(4) . ?
C132 H13A 0.9800 . ?
C132 H13B 0.9800 . ?
C132 H13C 0.9800 . ?
C133 H133 0.9500 . ?
C133 C134 1.39(3) . ?
C134 H134 0.9500 . ?
C201 C202 1.40(3) . ?
C201 C227 1.42(3) . ?
C202 H202 0.9500 . ?
C202 C203 1.33(3) . ?
C203 H203 0.9500 . ?
C203 C204 1.49(2) . ?
C204 C205 1.40(2) . ?
C205 H205 0.9500 . ?
C205 C206 1.37(2) . ?
C206 C207 1.450(18) . ?
C207 H207 0.9500 . ?
C207 C208 1.350(18) . ?
C208 H208 0.9500 . ?
C208 C209 1.441(17) . ?
C209 C210 1.376(17) . ?
C210 C211 1.509(16) . ?
C210 C218 1.393(16) . ?
C211 C212 1.392(16) . ?
C211 C217 1.378(16) . ?
C212 H212 0.9500 . ?
C212 C213 1.382(17) . ?
C213 H213 0.9500 . ?
C213 C214 1.407(18) . ?
C214 C215 1.511(18) . ?
C214 C216 1.404(18) . ?
C215 H21A 0.9800 . ?
C215 H21B 0.9800 . ?
C215 H21C 0.9800 . ?
C216 H216 0.9500 . ?
C216 C217 1.392(16) . ?
C217 H217 0.9500 . ?
C218 C219 1.436(18) . ?
C219 H219 0.9500 . ?
C219 C220 1.384(18) . ?
C220 H220 0.9500 . ?
C220 C221 1.41(2) . ?
C221 C222 1.411(18) . ?
C222 H222 0.9500 . ?
C222 C223 1.33(3) . ?
C223 C224 1.42(2) . ?
C224 H224 0.9500 . ?
C224 C225 1.29(3) . ?
C225 H225 0.9500 . ?
C225 C226 1.55(3) . ?
C226 C227 1.30(3) . ?
C227 C228 1.52(2) . ?
C228 C229 1.34(3) . ?
C228 C234 1.31(3) . ?
C229 H229 0.9500 . ?
C229 C230 1.39(3) . ?
C230 H230 0.9500 . ?
C230 C231 1.35(4) . ?
C231 C232 1.59(3) . ?
C231 C233 1.37(4) . ?
C232 H23A 0.9800 . ?
C232 H23B 0.9800 . ?
C232 H23C 0.9800 . ?
C233 H233 0.9500 . ?
C233 C234 1.39(3) . ?
C234 H234 0.9500 . ?
C301 C302 1.43(3) . ?
C301 C327 1.42(3) . ?
C302 H302 0.9500 . ?
C302 C303 1.29(3) . ?
C303 H303 0.9500 . ?
C303 C304 1.43(2) . ?
C304 C305 1.42(2) . ?
C305 H305 0.9500 . ?
C305 C306 1.410(18) . ?
C306 C307 1.409(19) . ?
C307 H307 0.9500 . ?
C307 C308 1.320(18) . ?
C308 H308 0.9500 . ?
C308 C309 1.425(19) . ?
C309 C310 1.397(18) . ?
C310 C311 1.514(15) . ?
C310 C318 1.378(17) . ?
C311 C312 1.371(16) . ?
C311 C317 1.388(16) . ?
C312 H312 0.9500 . ?
C312 C313 1.380(16) . ?
C313 H313 0.9500 . ?
C313 C314 1.379(17) . ?
C314 C315 1.516(16) . ?
C314 C316 1.352(17) . ?
C315 H31A 0.9800 . ?
C315 H31B 0.9800 . ?
C315 H31C 0.9800 . ?
C316 H316 0.9500 . ?
C316 C317 1.388(16) . ?
C317 H317 0.9500 . ?
C318 C319 1.466(18) . ?
C319 H319 0.9500 . ?
C319 C320 1.339(18) . ?
C320 H320 0.9500 . ?
C320 C321 1.450(19) . ?
C321 C322 1.400(18) . ?
C322 H322 0.9500 . ?
C322 C323 1.40(2) . ?
C323 C324 1.472(19) . ?
C324 H324 0.9500 . ?
C324 C325 1.34(3) . ?
C325 H325 0.9500 . ?
C325 C326 1.42(3) . ?
C326 C327 1.39(3) . ?
C327 C328 1.508(18) . ?
C328 C329 1.40(3) . ?
C328 C334 1.36(3) . ?
C329 H329 0.9500 . ?
C329 C330 1.39(2) . ?
C330 H330 0.9500 . ?
C330 C331 1.42(5) . ?
C331 C332 1.52(2) . ?
C331 C333 1.43(4) . ?
C332 H33A 0.9800 . ?
C332 H33B 0.9800 . ?
C332 H33C 0.9800 . ?
C333 H333 0.9500 . ?
C333 C334 1.46(2) . ?
C334 H334 0.9500 . ?
Ru41 O41 2.200(8) . ?
Ru41 N41 2.073(9) . ?
Ru41 N42 2.056(10) . ?
Ru41 N43 2.052(9) . ?
Ru41 N44 2.034(10) . ?
Ru41 C41 1.786(13) . ?
O41 H41A 0.897(7) . ?
O41 H41B 0.898(8) . ?
O42 C41 1.171(14) . ?
N41 C401 1.356(16) . ?
N41 C404 1.367(17) . ?
N42 C406 1.371(15) . ?
N42 C409 1.372(14) . ?
N43 C418 1.378(13) . ?
N43 C421 1.371(14) . ?
N44 C423 1.364(15) . ?
N44 C426 1.393(15) . ?
C401 C402 1.432(19) . ?
C401 C427 1.407(19) . ?
C402 H402 0.9500 . ?
C402 C403 1.33(2) . ?
C403 H403 0.9500 . ?
C403 C404 1.433(18) . ?
C404 C405 1.38(2) . ?
C405 H405 0.9500 . ?
C405 C406 1.397(18) . ?
C406 C407 1.435(19) . ?
C407 H407 0.9500 . ?
C407 C408 1.356(19) . ?
C408 H408 0.9500 . ?
C408 C409 1.444(17) . ?
C409 C410 1.406(16) . ?
C410 C411 1.493(15) . ?
C410 C418 1.400(15) . ?
C411 C412 1.420(16) . ?
C411 C417 1.377(17) . ?
C412 H412 0.9500 . ?
C412 C413 1.385(17) . ?
C413 H413 0.9500 . ?
C413 C414 1.376(19) . ?
C414 C415 1.509(17) . ?
C414 C416 1.395(19) . ?
C415 H41C 0.9800 . ?
C415 H41D 0.9800 . ?
C415 H41E 0.9800 . ?
C416 H416 0.9500 . ?
C416 C417 1.383(17) . ?
C417 H417 0.9500 . ?
C418 C419 1.432(15) . ?
C419 H419 0.9500 . ?
C419 C420 1.343(15) . ?
C420 H420 0.9500 . ?
C420 C421 1.458(15) . ?
C421 C422 1.390(15) . ?
C422 H422 0.9500 . ?
C422 C423 1.416(16) . ?
C423 C424 1.459(16) . ?
C424 H424 0.9500 . ?
C424 C425 1.354(19) . ?
C425 H425 0.9500 . ?
C425 C426 1.393(17) . ?
C426 C427 1.396(18) . ?
C427 C428 1.510(18) . ?
C428 C429 1.340(17) . ?
C428 C434 1.34(2) . ?
C429 H429 0.9500 . ?
C429 C430 1.419(19) . ?
C430 H430 0.9500 . ?
C430 C431 1.33(2) . ?
C431 C432 1.505(19) . ?
C431 C433 1.38(2) . ?
C432 H43A 0.9800 . ?
C432 H43B 0.9800 . ?
C432 H43C 0.9800 . ?
C433 H433 0.9500 . ?
C433 C434 1.42(2) . ?
C434 H434 0.9500 . ?
O1 C6 1.19(3) . ?
C1 D1A 0.9800 . ?
C1 D1B 0.9800 . ?
C1 D1C 0.9800 . ?
C1 C6 1.52(5) . ?
C6 C10 1.43(4) . ?
C10 D10A 0.9800 . ?
C10 D10B 0.9800 . ?
C10 D10C 0.9800 . ?
O2 C2 1.24(3) . ?
C2 C17 1.42(4) . ?
C2 C18 1.36(4) . ?
C17 D17A 0.9800 . ?
C17 D17B 0.9800 . ?
C17 D17C 0.9800 . ?
C18 D18A 0.9800 . ?
C18 D18B 0.9800 . ?
C18 D18C 0.9800 . ?
O5 C7 1.29(6) . ?
C3 D3A 0.9800 . ?
C3 D3B 0.9800 . ?
C3 D3C 0.9800 . ?
C3 C7 1.47(4) . ?
C7 C8 1.75(8) . ?
O15 C5 1.19(3) . ?
C4 D4A 0.9800 . ?
C4 D4B 0.9800 . ?
C4 D4C 0.9800 . ?
C4 C5 1.33(4) . ?
C5 C9 1.48(4) . ?
C9 D9A 0.9800 . ?
C9 D9B 0.9800 . ?
C9 D9C 0.9800 . ?
N51 C51 1.53(2) . ?
N51 C71 1.56(2) . ?
N51 C81 1.57(2) . ?
N51 C61 1.57(2) . ?
C51 H51A 0.9900 . ?
C51 H51B 0.9900 . ?
C51 C52 1.46(2) . ?
C71 H71A 0.9900 . ?
C71 H71B 0.9900 . ?
C71 C72 1.55(2) . ?
C81 H81A 0.9900 . ?
C81 H81B 0.9900 . ?
C81 C82 1.48(3) . ?
C52 H52A 0.9900 . ?
C52 H52B 0.9900 . ?
C52 C53 1.46(2) . ?
C62 H62A 0.9900 . ?
C62 H62B 0.9900 . ?
C62 C61 1.52(3) . ?
C62 C63 1.58(3) . ?
C61 H61A 0.9900 . ?
C61 H61B 0.9900 . ?
C73 H73A 0.9900 . ?
C73 H73B 0.9900 . ?
C73 C72 1.48(2) . ?
C73 C74 1.51(2) . ?
C72 H72A 0.9900 . ?
C72 H72B 0.9900 . ?
C63 H63A 0.9900 . ?
C63 H63B 0.9900 . ?
C63 C64 1.49(3) . ?
C53 H53A 0.9900 . ?
C53 H53B 0.9900 . ?
C53 C54 1.52(3) . ?
C84 H84A 0.9800 . ?
C84 H84B 0.9800 . ?
C84 H84C 0.9800 . ?
C84 C83 1.43(3) . ?
C54 H54A 0.9800 . ?
C54 H54B 0.9800 . ?
C54 H54C 0.9800 . ?
C83 H83A 0.9900 . ?
C83 H83B 0.9900 . ?
C83 C82 1.46(3) . ?
C74 H74A 0.9800 . ?
C74 H74B 0.9800 . ?
C74 H74C 0.9800 . ?
C82 H82A 0.9900 . ?
C82 H82B 0.9900 . ?
C8 D8A 0.9800 . ?
C8 D8B 0.9800 . ?
C8 D8C 0.9800 . ?

loop_
_geom_torsion_atom_site_label_1
_geom_torsion_atom_site_label_2
_geom_torsion_atom_site_label_3
_geom_torsion_atom_site_label_4
_geom_torsion
_geom_torsion_site_symmetry_1
_geom_torsion_site_symmetry_2
_geom_torsion_site_symmetry_3
_geom_torsion_site_symmetry_4
_geom_torsion_publ_flag
Ru11 N11 C13 C12 179.5(9) . . . . ?
Ru11 N11 C14 C15 177.4(9) . . . . ?
Ru11 N12 C101 C102 -179.4(8) . . . . ?
Ru11 N12 C101 C127 -1.1(18) . . . . ?
Ru11 N12 C104 C103 179.0(8) . . . . ?
Ru11 N12 C104 C105 0.7(16) . . . . ?
Ru11 N13 C106 C105 0.1(15) . . . . ?
Ru11 N13 C106 C107 -180.0(7) . . . . ?
Ru11 N13 C109 C108 179.2(7) . . . . ?
Ru11 N13 C109 C110 1.2(14) . . . . ?
Ru11 N14 C118 C110 -5.2(13) . . . . ?
Ru11 N14 C118 C119 173.3(7) . . . . ?
Ru11 N14 C121 C120 -175.4(7) . . . . ?
Ru11 N14 C121 C122 7.8(13) . . . . ?
Ru11 N15 C123 C122 -0.7(14) . . . . ?
Ru11 N15 C123 C124 179.7(7) . . . . ?
Ru11 N15 C126 C125 -179.2(8) . . . . ?
Ru11 N15 C126 C127 0.2(16) . . . . ?
Ru21 N21 C23 C22 -179.5(15) . . . . ?
Ru21 N21 C24 C25 176.0(10) . . . . ?
Ru21 N22 C201 C202 -177.8(12) . . . . ?
Ru21 N22 C201 C227 4(2) . . . . ?
Ru21 N22 C204 C203 179.1(11) . . . . ?
Ru21 N22 C204 C205 -2(3) . . . . ?
Ru21 N23 C206 C205 -3(2) . . . . ?
Ru21 N23 C206 C207 179.4(9) . . . . ?
Ru21 N23 C209 C208 -178.6(8) . . . . ?
Ru21 N23 C209 C210 -0.3(18) . . . . ?
Ru21 N24 C218 C210 6.4(18) . . . . ?
Ru21 N24 C218 C219 -178.7(8) . . . . ?
Ru21 N24 C221 C220 178.9(9) . . . . ?
Ru21 N24 C221 C222 -2.6(19) . . . . ?
Ru21 N25 C223 C222 -1(3) . . . . ?
Ru21 N25 C223 C224 -177.9(13) . . . . ?
Ru21 N25 C226 C225 177.2(12) . . . . ?
Ru21 N25 C226 C227 3(3) . . . . ?
Ru31 N31 C33 C32 -178.9(10) . . . . ?
Ru31 N31 C34 C35 177.5(10) . . . . ?
Ru31 N32 C301 C302 -175.3(9) . . . . ?
Ru31 N32 C301 C327 5.7(19) . . . . ?
Ru31 N32 C304 C303 175.3(9) . . . . ?
Ru31 N32 C304 C305 -1(2) . . . . ?
Ru31 N33 C306 C305 -1.8(18) . . . . ?
Ru31 N33 C306 C307 178.2(8) . . . . ?
Ru31 N33 C309 C308 -178.8(8) . . . . ?
Ru31 N33 C309 C310 -0.5(16) . . . . ?
Ru31 N34 C318 C310 2.2(16) . . . . ?
Ru31 N34 C318 C319 -178.6(7) . . . . ?
Ru31 N34 C321 C320 179.1(8) . . . . ?
Ru31 N34 C321 C322 0.9(17) . . . . ?
Ru31 N35 C323 C322 -2.0(19) . . . . ?
Ru31 N35 C323 C324 -179.9(8) . . . . ?
Ru31 N35 C326 C325 -179.7(9) . . . . ?
Ru31 N35 C326 C327 -6.4(19) . . . . ?
Mo1 O11 C20 O12 18(2) . . . . ?
Mo1 O11 C20 C16 -159.0(8) . . . . ?
Mo2 O21 C27 O22 9(2) . . . . ?
Mo2 O21 C27 C26 -172.6(8) . . . . ?
Mo3 O31 C37 O32 -21.4(18) . . . . ?
Mo3 O31 C37 C36 155.8(8) . . . . ?
N11 C14 C15 C16 3.8(19) . . . . ?
N12 C101 C102 C103 0.3(16) . . . . ?
N12 C101 C127 C126 -2(2) . . . . ?
N12 C101 C127 C128 179.7(13) . . . . ?
N12 C104 C105 C106 1.3(19) . . . . ?
N13 C106 C107 C108 0.2(13) . . . . ?
N13 C109 C110 C111 -176.3(9) . . . . ?
N13 C109 C110 C118 1.1(16) . . . . ?
N14 C118 C119 C120 2.3(12) . . . . ?
N14 C121 C122 C123 -4.3(16) . . . . ?
N15 C123 C124 C125 -1.2(13) . . . . ?
N15 C126 C127 C101 3(2) . . . . ?
N15 C126 C127 C128 -179.2(12) . . . . ?
N21 C24 C25 C26 5(2) . . . . ?
N22 C201 C202 C203 -1(2) . . . . ?
N22 C201 C227 C226 6(3) . . . . ?
N22 C201 C227 C228 177.8(16) . . . . ?
N22 C204 C205 C206 -1(3) . . . . ?
N23 C206 C207 C208 -0.3(17) . . . . ?
N23 C209 C210 C211 179.7(11) . . . . ?
N23 C209 C210 C218 -4(2) . . . . ?
N24 C218 C219 C220 0.1(15) . . . . ?
N24 C221 C222 C223 5(3) . . . . ?
N25 C223 C224 C225 -1(3) . . . . ?
N25 C226 C227 C201 -9(3) . . . . ?
N25 C226 C227 C228 178.9(18) . . . . ?
N31 C34 C35 C36 1(2) . . . . ?
N32 C301 C302 C303 0.9(17) . . . . ?
N32 C301 C327 C326 4(2) . . . . ?
N32 C301 C327 C328 -174.1(12) . . . . ?
N32 C304 C305 C306 1(2) . . . . ?
N33 C306 C307 C308 1.4(15) . . . . ?
N33 C309 C310 C311 176.3(10) . . . . ?
N33 C309 C310 C318 -8.1(19) . . . . ?
N34 C318 C319 C320 -1.5(14) . . . . ?
N34 C321 C322 C323 2(2) . . . . ?
N35 C323 C324 C325 0.0(16) . . . . ?
N35 C326 C327 C301 -3(2) . . . . ?
N35 C326 C327 C328 174.6(12) . . . . ?
C12 C16 C20 O11 30.4(16) . . . . ?
C12 C16 C20 O12 -146.6(12) . . . . ?
C13 N11 C14 C15 -1.7(17) . . . . ?
C13 C12 C16 C15 -0.1(16) . . . . ?
C13 C12 C16 C20 178.0(11) . . . . ?
C14 N11 C13 C12 -1.4(17) . . . . ?
C14 C15 C16 C12 -2.7(17) . . . . ?
C14 C15 C16 C20 179.2(11) . . . . ?
C15 C16 C20 O11 -151.6(11) . . . . ?
C15 C16 C20 O12 31.4(18) . . . . ?
C16 C12 C13 N11 2.3(18) . . . . ?
C22 C26 C27 O21 -156.9(15) . . . . ?
C22 C26 C27 O22 21(2) . . . . ?
C23 N21 C24 C25 -8(2) . . . . ?
C23 C22 C26 C25 -5(3) . . . . ?
C23 C22 C26 C27 177.5(17) . . . . ?
C24 N21 C23 C22 5(3) . . . . ?
C24 C25 C26 C22 1(2) . . . . ?
C24 C25 C26 C27 179.2(12) . . . . ?
C25 C26 C27 O21 25.4(19) . . . . ?
C25 C26 C27 O22 -156.2(15) . . . . ?
C26 C22 C23 N21 2(3) . . . . ?
C32 C36 C37 O31 -168.2(11) . . . . ?
C32 C36 C37 O32 9.2(18) . . . . ?
C33 N31 C34 C35 -1(2) . . . . ?
C33 C32 C36 C35 -2.8(19) . . . . ?
C33 C32 C36 C37 175.3(12) . . . . ?
C34 N31 C33 C32 0(2) . . . . ?
C34 C35 C36 C32 1.4(19) . . . . ?
C34 C35 C36 C37 -176.7(12) . . . . ?
C35 C36 C37 O31 9.8(17) . . . . ?
C35 C36 C37 O32 -172.8(12) . . . . ?
C36 C32 C33 N31 2(2) . . . . ?
C101 N12 C104 C103 -0.8(13) . . . . ?
C101 N12 C104 C105 -179.0(11) . . . . ?
C101 C102 C103 C104 -0.7(16) . . . . ?
C101 C127 C128 C129 107.0(19) . . . . ?
C101 C127 C128 C134 -69.9(19) . . . . ?
C102 C101 C127 C126 175.7(13) . . . . ?
C102 C101 C127 C128 -2(2) . . . . ?
C102 C103 C104 N12 1.0(15) . . . . ?
C102 C103 C104 C105 179.2(12) . . . . ?
C103 C104 C105 C106 -176.7(12) . . . . ?
C104 N12 C101 C102 0.3(13) . . . . ?
C104 N12 C101 C127 178.7(13) . . . . ?
C104 C105 C106 N13 -1.7(19) . . . . ?
C104 C105 C106 C107 178.4(11) . . . . ?
C105 C106 C107 C108 -179.9(11) . . . . ?
C106 N13 C109 C108 -1.9(11) . . . . ?
C106 N13 C109 C110 -179.9(10) . . . . ?
C106 C107 C108 C109 -1.3(13) . . . . ?
C107 C108 C109 N13 2.1(13) . . . . ?
C107 C108 C109 C110 -179.9(10) . . . . ?
C108 C109 C110 C111 6.0(15) . . . . ?
C108 C109 C110 C118 -176.6(10) . . . . ?
C109 N13 C106 C105 -178.8(10) . . . . ?
C109 N13 C106 C107 1.1(11) . . . . ?
C109 C110 C111 C112 -121.6(12) . . . . ?
C109 C110 C111 C117 58.9(14) . . . . ?
C109 C110 C118 N14 1.0(15) . . . . ?
C109 C110 C118 C119 -177.3(10) . . . . ?
C110 C111 C112 C113 179.9(11) . . . . ?
C110 C111 C117 C116 -178.2(11) . . . . ?
C110 C118 C119 C120 -179.2(10) . . . . ?
C111 C110 C118 N14 178.4(9) . . . . ?
C111 C110 C118 C119 0.1(15) . . . . ?
C111 C112 C113 C114 -1.2(18) . . . . ?
C112 C111 C117 C116 2.2(17) . . . . ?
C112 C113 C114 C115 -177.8(12) . . . . ?
C112 C113 C114 C116 1.4(18) . . . . ?
C113 C114 C116 C117 0.2(18) . . . . ?
C114 C116 C117 C111 -2.1(18) . . . . ?
C115 C114 C116 C117 179.4(12) . . . . ?
C117 C111 C112 C113 -0.6(16) . . . . ?
C118 N14 C121 C120 -1.1(10) . . . . ?
C118 N14 C121 C122 -178.0(9) . . . . ?
C118 C110 C111 C112 60.8(14) . . . . ?
C118 C110 C111 C117 -118.7(11) . . . . ?
C118 C119 C120 C121 -2.9(12) . . . . ?
C119 C120 C121 N14 2.5(12) . . . . ?
C119 C120 C121 C122 179.4(10) . . . . ?
C120 C121 C122 C123 179.3(10) . . . . ?
C121 N14 C118 C110 -179.3(9) . . . . ?
C121 N14 C118 C119 -0.7(10) . . . . ?
C121 C122 C123 N15 0.5(17) . . . . ?
C121 C122 C123 C124 179.9(10) . . . . ?
C122 C123 C124 C125 179.3(11) . . . . ?
C123 N15 C126 C125 -0.6(12) . . . . ?
C123 N15 C126 C127 178.8(11) . . . . ?
C123 C124 C125 C126 0.8(15) . . . . ?
C124 C125 C126 N15 -0.1(15) . . . . ?
C124 C125 C126 C127 -179.5(13) . . . . ?
C125 C126 C127 C101 -178.0(14) . . . . ?
C125 C126 C127 C128 0(2) . . . . ?
C126 N15 C123 C122 -179.4(10) . . . . ?
C126 N15 C123 C124 1.1(11) . . . . ?
C126 C127 C128 C129 -71(2) . . . . ?
C126 C127 C128 C134 111.9(16) . . . . ?
C127 C101 C102 C103 -178.1(14) . . . . ?
C127 C128 C129 C130 -176.4(18) . . . . ?
C127 C128 C134 C133 177.7(14) . . . . ?
C128 C129 C130 C131 0(4) . . . . ?
C129 C128 C134 C133 1(2) . . . . ?
C129 C130 C131 C132 179.1(19) . . . . ?
C129 C130 C131 C133 -3(4) . . . . ?
C130 C131 C133 C134 4(4) . . . . ?
C131 C133 C134 C128 -3(3) . . . . ?
C132 C131 C133 C134 -177.8(17) . . . . ?
C134 C128 C129 C130 1(3) . . . . ?
C201 N22 C204 C203 1.5(19) . . . . ?
C201 N22 C204 C205 -179.3(16) . . . . ?
C201 C202 C203 C204 2(2) . . . . ?
C201 C227 C228 C229 -122(3) . . . . ?
C201 C227 C228 C234 78(3) . . . . ?
C202 C201 C227 C226 -173(2) . . . . ?
C202 C201 C227 C228 0(3) . . . . ?
C202 C203 C204 N22 -2(2) . . . . ?
C202 C203 C204 C205 178.4(18) . . . . ?
C203 C204 C205 C206 178.1(17) . . . . ?
C204 N22 C201 C202 -0.2(19) . . . . ?
C204 N22 C201 C227 -178.7(17) . . . . ?
C204 C205 C206 N23 4(3) . . . . ?
C204 C205 C206 C207 -179.4(16) . . . . ?
C205 C206 C207 C208 -177.7(16) . . . . ?
C206 N23 C209 C208 1.6(14) . . . . ?
C206 N23 C209 C210 179.9(12) . . . . ?
C206 C207 C208 C209 1.2(16) . . . . ?
C207 C208 C209 N23 -1.8(15) . . . . ?
C207 C208 C209 C210 180.0(13) . . . . ?
C208 C209 C210 C211 -2.3(19) . . . . ?
C208 C209 C210 C218 173.6(13) . . . . ?
C209 N23 C206 C205 176.7(14) . . . . ?
C209 N23 C206 C207 -0.8(15) . . . . ?
C209 C210 C211 C212 68.9(16) . . . . ?
C209 C210 C211 C217 -116.4(14) . . . . ?
C209 C210 C218 N24 1(2) . . . . ?
C209 C210 C218 C219 -172.8(12) . . . . ?
C210 C211 C212 C213 172.1(12) . . . . ?
C210 C211 C217 C216 -172.9(12) . . . . ?
C210 C218 C219 C220 174.9(13) . . . . ?
C211 C210 C218 N24 177.3(11) . . . . ?
C211 C210 C218 C219 3.2(18) . . . . ?
C211 C212 C213 C214 1(2) . . . . ?
C212 C211 C217 C216 1.9(19) . . . . ?
C212 C213 C214 C215 -178.0(14) . . . . ?
C212 C213 C214 C216 2(2) . . . . ?
C213 C214 C216 C217 -3(2) . . . . ?
C214 C216 C217 C211 1(2) . . . . ?
C215 C214 C216 C217 177.2(14) . . . . ?
C217 C211 C212 C213 -2.8(19) . . . . ?
C218 N24 C221 C220 0.6(15) . . . . ?
C218 N24 C221 C222 179.1(13) . . . . ?
C218 C210 C211 C212 -107.4(14) . . . . ?
C218 C210 C211 C217 67.2(16) . . . . ?
C218 C219 C220 C221 0.3(16) . . . . ?
C219 C220 C221 N24 -0.6(17) . . . . ?
C219 C220 C221 C222 -179.0(15) . . . . ?
C220 C221 C222 C223 -176.5(18) . . . . ?
C221 N24 C218 C210 -175.3(12) . . . . ?
C221 N24 C218 C219 -0.4(14) . . . . ?
C221 C222 C223 N25 -4(3) . . . . ?
C221 C222 C223 C224 173.5(18) . . . . ?
C222 C223 C224 C225 -179(2) . . . . ?
C223 N25 C226 C225 -4.6(19) . . . . ?
C223 N25 C226 C227 -179(2) . . . . ?
C223 C224 C225 C226 -2(3) . . . . ?
C224 C225 C226 N25 4(3) . . . . ?
C224 C225 C226 C227 178(2) . . . . ?
C225 C226 C227 C201 177.9(19) . . . . ?
C225 C226 C227 C228 6(3) . . . . ?
C226 N25 C223 C222 -178.8(19) . . . . ?
C226 N25 C223 C224 4(2) . . . . ?
C226 C227 C228 C229 51(4) . . . . ?
C226 C227 C228 C234 -109(3) . . . . ?
C227 C201 C202 C203 177.2(18) . . . . ?
C227 C228 C229 C230 -172(3) . . . . ?
C227 C228 C234 C233 180(3) . . . . ?
C228 C229 C230 C231 -22(5) . . . . ?
C229 C228 C234 C233 18(5) . . . . ?
C229 C230 C231 C232 -179(3) . . . . ?
C229 C230 C231 C233 43(6) . . . . ?
C230 C231 C233 C234 -35(5) . . . . ?
C231 C233 C234 C228 5(5) . . . . ?
C232 C231 C233 C234 -171(3) . . . . ?
C234 C228 C229 C230 -10(4) . . . . ?
C301 N32 C304 C303 0.6(16) . . . . ?
C301 N32 C304 C305 -175.8(13) . . . . ?
C301 C302 C303 C304 -0.5(18) . . . . ?
C301 C327 C328 C329 -63(2) . . . . ?
C301 C327 C328 C334 118(2) . . . . ?
C302 C301 C327 C326 -175.0(14) . . . . ?
C302 C301 C327 C328 7(2) . . . . ?
C302 C303 C304 N32 -0.1(18) . . . . ?
C302 C303 C304 C305 176.4(14) . . . . ?
C303 C304 C305 C306 -175.1(14) . . . . ?
C304 N32 C301 C302 -0.9(16) . . . . ?
C304 N32 C301 C327 -180.0(13) . . . . ?
C304 C305 C306 N33 1(2) . . . . ?
C304 C305 C306 C307 -179.1(14) . . . . ?
C305 C306 C307 C308 -178.7(13) . . . . ?
C306 N33 C309 C308 0.3(13) . . . . ?
C306 N33 C309 C310 178.7(11) . . . . ?
C306 C307 C308 C309 -1.2(15) . . . . ?
C307 C308 C309 N33 0.5(14) . . . . ?
C307 C308 C309 C310 -177.7(12) . . . . ?
C308 C309 C310 C311 -5.7(18) . . . . ?
C308 C309 C310 C318 169.9(12) . . . . ?
C309 N33 C306 C305 179.0(12) . . . . ?
C309 N33 C306 C307 -1.0(14) . . . . ?
C309 C310 C311 C312 -69.1(15) . . . . ?
C309 C310 C311 C317 114.7(14) . . . . ?
C309 C310 C318 N34 7.3(19) . . . . ?
C309 C310 C318 C319 -171.8(12) . . . . ?
C310 C311 C312 C313 -177.4(12) . . . . ?
C310 C311 C317 C316 176.3(12) . . . . ?
C310 C318 C319 C320 177.7(12) . . . . ?
C311 C310 C318 N34 -177.2(10) . . . . ?
C311 C310 C318 C319 3.8(17) . . . . ?
C311 C312 C313 C314 1(2) . . . . ?
C312 C311 C317 C316 0.0(19) . . . . ?
C312 C313 C314 C315 177.5(13) . . . . ?
C312 C313 C314 C316 1(2) . . . . ?
C313 C314 C316 C317 -2(2) . . . . ?
C314 C316 C317 C311 2(2) . . . . ?
C315 C314 C316 C317 -178.6(12) . . . . ?
C317 C311 C312 C313 -1(2) . . . . ?
C318 N34 C321 C320 -1.0(13) . . . . ?
C318 N34 C321 C322 -179.1(11) . . . . ?
C318 C310 C311 C312 114.9(13) . . . . ?
C318 C310 C311 C317 -61.3(16) . . . . ?
C318 C319 C320 C321 0.9(14) . . . . ?
C319 C320 C321 N34 0.0(14) . . . . ?
C319 C320 C321 C322 178.2(12) . . . . ?
C320 C321 C322 C323 -175.6(12) . . . . ?
C321 N34 C318 C310 -177.8(11) . . . . ?
C321 N34 C318 C319 1.4(12) . . . . ?
C321 C322 C323 N35 -2(2) . . . . ?
C321 C322 C323 C324 175.9(12) . . . . ?
C322 C323 C324 C325 -178.0(13) . . . . ?
C323 N35 C326 C325 1.1(15) . . . . ?
C323 N35 C326 C327 174.5(13) . . . . ?
C323 C324 C325 C326 0.7(17) . . . . ?
C324 C325 C326 N35 -1.2(17) . . . . ?
C324 C325 C326 C327 -174.4(14) . . . . ?
C325 C326 C327 C301 168.7(14) . . . . ?
C325 C326 C327 C328 -13(2) . . . . ?
C326 N35 C323 C322 177.1(12) . . . . ?
C326 N35 C323 C324 -0.7(15) . . . . ?
C326 C327 C328 C329 119(2) . . . . ?
C326 C327 C328 C334 -61(2) . . . . ?
C327 C301 C302 C303 179.9(15) . . . . ?
C327 C328 C329 C330 -180(2) . . . . ?
C327 C328 C334 C333 176(2) . . . . ?
C328 C329 C330 C331 2(3) . . . . ?
C329 C328 C334 C333 -3(4) . . . . ?
C329 C330 C331 C332 178(2) . . . . ?
C329 C330 C331 C333 -1(4) . . . . ?
C330 C331 C333 C334 -2(4) . . . . ?
C331 C333 C334 C328 4(4) . . . . ?
C332 C331 C333 C334 179(2) . . . . ?
C334 C328 C329 C330 0(3) . . . . ?
Ru41 N41 C401 C402 -175.8(9) . . . . ?
Ru41 N41 C401 C427 2.2(19) . . . . ?
Ru41 N41 C404 C403 174.7(9) . . . . ?
Ru41 N41 C404 C405 -5(2) . . . . ?
Ru41 N42 C406 C405 6.8(19) . . . . ?
Ru41 N42 C406 C407 -176.1(9) . . . . ?
Ru41 N42 C409 C408 177.2(9) . . . . ?
Ru41 N42 C409 C410 -3.6(18) . . . . ?
Ru41 N43 C418 C410 0.3(17) . . . . ?
Ru41 N43 C418 C419 177.7(7) . . . . ?
Ru41 N43 C421 C420 -178.7(7) . . . . ?
Ru41 N43 C421 C422 -2.8(16) . . . . ?
Ru41 N44 C423 C422 0.2(16) . . . . ?
Ru41 N44 C423 C424 178.2(7) . . . . ?
Ru41 N44 C426 C425 -177.4(8) . . . . ?
Ru41 N44 C426 C427 3.8(17) . . . . ?
N41 C401 C402 C403 0.2(16) . . . . ?
N41 C401 C427 C426 -3(2) . . . . ?
N41 C401 C427 C428 176.9(12) . . . . ?
N41 C404 C405 C406 -3(3) . . . . ?
N42 C406 C407 C408 -0.7(17) . . . . ?
N42 C409 C410 C411 -177.3(11) . . . . ?
N42 C409 C410 C418 4(2) . . . . ?
N43 C418 C419 C420 2.6(13) . . . . ?
N43 C421 C422 C423 -4.7(18) . . . . ?
N44 C423 C424 C425 -1.3(13) . . . . ?
N44 C426 C427 C401 0(2) . . . . ?
N44 C426 C427 C428 180.0(11) . . . . ?
C401 N41 C404 C403 -2.9(15) . . . . ?
C401 N41 C404 C405 177.6(14) . . . . ?
C401 C402 C403 C404 -1.9(17) . . . . ?
C401 C427 C428 C429 107.8(17) . . . . ?
C401 C427 C428 C434 -64(2) . . . . ?
C402 C401 C427 C426 174.9(13) . . . . ?
C402 C401 C427 C428 -6(2) . . . . ?
C402 C403 C404 N41 3.0(17) . . . . ?
C402 C403 C404 C405 -177.5(14) . . . . ?
C403 C404 C405 C406 177.9(14) . . . . ?
C404 N41 C401 C402 1.7(14) . . . . ?
C404 N41 C401 C427 179.7(13) . . . . ?
C404 C405 C406 N42 2(2) . . . . ?
C404 C405 C406 C407 -175.1(15) . . . . ?
C405 C406 C407 C408 176.4(14) . . . . ?
C406 N42 C409 C408 2.4(14) . . . . ?
C406 N42 C409 C410 -178.4(12) . . . . ?
C406 C407 C408 C409 2.2(17) . . . . ?
C407 C408 C409 N42 -2.9(16) . . . . ?
C407 C408 C409 C410 177.9(13) . . . . ?
C408 C409 C410 C411 1.8(19) . . . . ?
C408 C409 C410 C418 -176.7(13) . . . . ?
C409 N42 C406 C405 -178.2(13) . . . . ?
C409 N42 C406 C407 -1.1(15) . . . . ?
C409 C410 C411 C412 64.2(16) . . . . ?
C409 C410 C411 C417 -116.4(13) . . . . ?
C409 C410 C418 N43 -2(2) . . . . ?
C409 C410 C418 C419 -179.4(12) . . . . ?
C410 C411 C412 C413 179.1(12) . . . . ?
C410 C411 C417 C416 -179.7(11) . . . . ?
C410 C418 C419 C420 180.0(11) . . . . ?
C411 C410 C418 N43 179.1(11) . . . . ?
C411 C410 C418 C419 2.1(18) . . . . ?
C411 C412 C413 C414 0(2) . . . . ?
C412 C411 C417 C416 -0.3(18) . . . . ?
C412 C413 C414 C415 -177.6(12) . . . . ?
C412 C413 C414 C416 2(2) . . . . ?
C413 C414 C416 C417 -2(2) . . . . ?
C414 C416 C417 C411 2(2) . . . . ?
C415 C414 C416 C417 176.9(13) . . . . ?
C417 C411 C412 C413 -0.4(18) . . . . ?
C418 N43 C421 C420 1.4(12) . . . . ?
C418 N43 C421 C422 177.4(11) . . . . ?
C418 C410 C411 C412 -117.2(13) . . . . ?
C418 C410 C411 C417 62.2(16) . . . . ?
C418 C419 C420 C421 -1.6(13) . . . . ?
C419 C420 C421 N43 0.2(12) . . . . ?
C419 C420 C421 C422 -175.9(11) . . . . ?
C420 C421 C422 C423 170.6(10) . . . . ?
C421 N43 C418 C410 -179.9(11) . . . . ?
C421 N43 C418 C419 -2.5(12) . . . . ?
C421 C422 C423 N44 6.2(18) . . . . ?
C421 C422 C423 C424 -171.5(11) . . . . ?
C422 C423 C424 C425 176.7(11) . . . . ?
C423 N44 C426 C425 -0.5(13) . . . . ?
C423 N44 C426 C427 -179.3(11) . . . . ?
C423 C424 C425 C426 1.0(14) . . . . ?
C424 C425 C426 N44 -0.4(15) . . . . ?
C424 C425 C426 C427 178.4(12) . . . . ?
C425 C426 C427 C401 -179.0(13) . . . . ?
C425 C426 C427 C428 1.4(18) . . . . ?
C426 N44 C423 C422 -176.9(10) . . . . ?
C426 N44 C423 C424 1.1(12) . . . . ?
C426 C427 C428 C429 -72.5(18) . . . . ?
C426 C427 C428 C434 115.6(17) . . . . ?
C427 C401 C402 C403 -177.7(14) . . . . ?
C427 C428 C429 C430 177.2(13) . . . . ?
C427 C428 C434 C433 -176.5(17) . . . . ?
C428 C429 C430 C431 -3(2) . . . . ?
C429 C428 C434 C433 11(3) . . . . ?
C429 C430 C431 C432 179.1(15) . . . . ?
C429 C430 C431 C433 14(3) . . . . ?
C430 C431 C433 C434 -14(3) . . . . ?
C431 C433 C434 C428 1(3) . . . . ?
C432 C431 C433 C434 -178.0(19) . . . . ?
C434 C428 C429 C430 -11(2) . . . . ?
N51 C51 C52 C53 175(3) . . . . ?
N51 C71 C72 C73 -176(2) . . . . ?
N51 C81 C82 C83 -174(3) . . . . ?
C51 N51 C71 C72 -167(2) . . . . ?
C51 N51 C81 C82 89(3) . . . . ?
C51 N51 C61 C62 48(4) . . . . ?
C51 C52 C53 C54 177(3) . . . . ?
C71 N51 C51 C52 -40(3) . . . . ?
C71 N51 C81 C82 -35(5) . . . . ?
C71 N51 C61 C62 166(3) . . . . ?
C81 N51 C51 C52 -178(3) . . . . ?
C81 N51 C71 C72 -49(4) . . . . ?
C81 N51 C61 C62 -53(4) . . . . ?
C61 N51 C51 C52 71(3) . . . . ?
C61 N51 C71 C72 79(3) . . . . ?
C61 N51 C81 C82 -161(3) . . . . ?
C61 C62 C63 C64 -52(5) . . . . ?
C63 C62 C61 N51 172(3) . . . . ?
C84 C83 C82 C81 -87(4) . . . . ?
C74 C73 C72 C71 -171(3) . . . . ?

loop_
_smtbx_masks_void_nr
_smtbx_masks_void_average_x
_smtbx_masks_void_average_y
_smtbx_masks_void_average_z
_smtbx_masks_void_volume
_smtbx_masks_void_count_electrons
_smtbx_masks_void_content
1 0.000 0.500 0.500 2161.1 653.3 '1 C3D6O'
2 0.138 0.214 0.833 34.7 0.0 ?
3 0.862 0.786 0.167 34.7 0.0 ?
